data_7017610
loop_
_publ_author_name
'Coyle, Laura'
'Middleton, Paul S.'
'Murphy, Christopher J.'
'Clegg, William'
'Harrington, Ross W.'
'Errington, R. John'

_publ_section_title
;
 Protonolysis of [((i)PrO)TiMo5O18]3-: access to a family of TiMo5
 Lindqvist type polyoxometalates.
;
_journal_issue 3
_journal_name_full 'Dalton transactions (Cambridge, England : 2003)'
_journal_page_first 971
_journal_page_last 981
_journal_paper_doi 10.1039/c1dt11256b
_journal_volume 41
_journal_year 2012
_chemical_formula_moiety '3 C16 H36 N +,C4 H9 Mo5 O19 Ti 3-,0.5 C2 H3 N'
_chemical_formula_sum 'C53 H118.5 Mo5 N3.5 O19 Ti'
_chemical_formula_weight 1636.62
_chemical_name_systematic
;
?
;
_space_group_IT_number 14
_symmetry_cell_setting monoclinic
_symmetry_space_group_name_Hall '-P 2ybc'
_symmetry_space_group_name_H-M 'P 1 21/c 1'
_atom_sites_solution_hydrogens geom
_atom_sites_solution_primary direct
_atom_sites_solution_secondary difmap
_audit_creation_method SHELXL-97
_cell_angle_alpha 90.00
_cell_angle_beta 90.915(2)
_cell_angle_gamma 90.00
_cell_formula_units_Z 8
_cell_length_a 24.9233(5)
_cell_length_b 33.6182(8)
_cell_length_c 16.8302(3)
_cell_measurement_reflns_used 38987
_cell_measurement_temperature 150(2)
_cell_measurement_theta_max 29.53
_cell_measurement_theta_min 2.82
_cell_volume 14099.8(5)
_computing_cell_refinement
;
CrysAlisPro, Oxford Diffraction Ltd.,
Version 1.171.33.34d (release 27-02-2009 CrysAlis171 .NET)
(compiled Feb 27 2009,15:38:38)
;
_computing_data_collection
;
CrysAlisPro, Oxford Diffraction Ltd.,
Version 1.171.33.34d (release 27-02-2009 CrysAlis171 .NET)
(compiled Feb 27 2009,15:38:38)
;
_computing_data_reduction
;
CrysAlisPro, Oxford Diffraction Ltd.,
Version 1.171.33.34d (release 27-02-2009 CrysAlis171 .NET)
(compiled Feb 27 2009,15:38:38)
;
_computing_molecular_graphics 'Bruker SHELXTL'
_computing_publication_material 'Bruker SHELXTL and local programs'
_computing_structure_refinement 'Bruker SHELXTL'
_computing_structure_solution 'Bruker SHELXTL'
_diffrn_ambient_temperature 150(2)
_diffrn_detector_area_resol_mean 10.3968
_diffrn_measured_fraction_theta_full 0.994
_diffrn_measured_fraction_theta_max 0.858
_diffrn_measurement_device_type 'Oxford Diffraction Gemini A Ultra diffractometer'
_diffrn_measurement_method '\w scans'
_diffrn_radiation_monochromator none
_diffrn_radiation_source 'sealed tube with Enhance optics'
_diffrn_radiation_type MoK\a
_diffrn_radiation_wavelength 0.71073
_diffrn_reflns_av_R_equivalents 0.0531
_diffrn_reflns_av_sigmaI/netI 0.0705
_diffrn_reflns_limit_h_max 30
_diffrn_reflns_limit_h_min -33
_diffrn_reflns_limit_k_max 44
_diffrn_reflns_limit_k_min -46
_diffrn_reflns_limit_l_max 22
_diffrn_reflns_limit_l_min -22
_diffrn_reflns_number 134551
_diffrn_reflns_theta_full 26.00
_diffrn_reflns_theta_max 29.64
_diffrn_reflns_theta_min 2.84
_exptl_absorpt_coefficient_mu 1.034
_exptl_absorpt_correction_T_max 0.860
_exptl_absorpt_correction_T_min 0.800
_exptl_absorpt_correction_type multi-scan
_exptl_absorpt_process_details
;
CrysAlisPro, Oxford Diffraction Ltd.,
Version 1.171.33.34d (release 27-02-2009 CrysAlis171 .NET)
(compiled Feb 27 2009,15:38:38)
Empirical absorption correction using spherical harmonics,
implemented in SCALE3 ABSPACK scaling algorithm.
;
_exptl_crystal_colour colourless
_exptl_crystal_density_diffrn 1.542
_exptl_crystal_density_method 'not measured'
_exptl_crystal_description block
_exptl_crystal_F_000 6760
_exptl_crystal_size_max 0.22
_exptl_crystal_size_mid 0.20
_exptl_crystal_size_min 0.15
_refine_diff_density_max 1.378
_refine_diff_density_min -1.329
_refine_diff_density_rms 0.125
_refine_ls_extinction_method none
_refine_ls_goodness_of_fit_ref 1.029
_refine_ls_hydrogen_treatment constr
_refine_ls_matrix_type full
_refine_ls_number_parameters 1535
_refine_ls_number_reflns 34144
_refine_ls_number_restraints 3238
_refine_ls_restrained_S_all 1.020
_refine_ls_R_factor_all 0.0987
_refine_ls_R_factor_gt 0.0586
_refine_ls_shift/su_max 0.002
_refine_ls_shift/su_mean 0.000
_refine_ls_structure_factor_coef Fsqd
_refine_ls_weighting_details 'calc w=1/[\s^2^(Fo^2^)+(0.0114P)^2^+78.6078P] where P=(Fo^2^+2Fc^2^)/3'
_refine_ls_weighting_scheme calc
_refine_ls_wR_factor_gt 0.0968
_refine_ls_wR_factor_ref 0.1048
_reflns_number_gt 22904
_reflns_number_total 34144
_reflns_threshold_expression I>2\s(I)
_cod_data_source_file c1dt11256b.txt
_cod_data_source_block rje479_salt_of_4
_cod_original_sg_symbol_H-M 'P 21/c'
_cod_database_code 7017610
_computing_special_details
;
TITL rje479 in P2(1)/c
CELL 0.71073 24.9233 33.6182 16.8302 90.0000 90.915 90.0000
ZERR 8 0.0005 0.0008 0.0003 0.0000 0.002 0.0000
LATT 1
SYMM -x, y+1/2,-z+1/2
SFAC C H N O Ti Mo
UNIT 424 948 28 152 8 40
TEMP -123

REM colourless block
SIZE 0.22 0.20 0.15

L.S. 8
BOND $H
LIST 4
ACTA 52
FMAP 2
PLAN 10

CONN 6 $TI $MO

rem OMIT -26 10 5
rem OMIT -25 12 5

SIMU N1 > C106
DELU N1 > C106

rem EXTI 0.000000
WGHT 0.011400 78.607803
FVAR 0.05501 0.30044 0.39247 0.40768 0.64140
MO1 6 0.309211 0.386580 0.448628 11.00000 0.03295 0.02120 =
0.01757 -0.00086 -0.00042 -0.00009
MO2 6 0.221929 0.420244 0.316645 11.00000 0.01837 0.02019 =
0.02668 -0.00372 0.00217 0.00302
MO3 6 0.291322 0.379875 0.172873 11.00000 0.04329 0.02619 =
0.01638 -0.00107 0.00271 0.00964
MO4 6 0.379601 0.346499 0.304691 11.00000 0.01964 0.01974 =
0.03268 0.00251 0.00568 0.00521
MO5 6 0.251300 0.324191 0.322152 11.00000 0.02280 0.01787 =
0.02971 -0.00287 0.00120 -0.00233
TI1 5 0.346198 0.437905 0.299991 11.00000 0.01822 0.01800 =
0.03551 0.00305 0.00370 -0.00080
O1 4 0.383996 0.482916 0.291184 11.00000 0.02167 0.02552 =
0.06092 0.00772 0.00349 -0.00534
O2 4 0.318059 0.385497 0.549175 11.00000 0.06528 0.03416 =
0.01967 -0.00152 -0.00604 0.00076
O3 4 0.164828 0.446940 0.329393 11.00000 0.02443 0.03255 =
0.04616 -0.00853 0.00274 0.00896
O4 4 0.280598 0.378273 0.073400 11.00000 0.08945 0.05091 =
0.01806 -0.00368 0.00350 0.02460
O5 4 0.435354 0.317948 0.293421 11.00000 0.03093 0.02702 =
0.05497 0.00492 0.01016 0.01135
O6 4 0.213674 0.282451 0.328704 11.00000 0.02990 0.02795 =
0.05712 -0.00039 -0.00042 -0.00759
O7 4 0.349947 0.428905 0.415956 11.00000 0.02767 0.02024 =
0.03476 -0.00370 -0.00747 -0.00289
O8 4 0.274923 0.458894 0.314144 11.00000 0.02254 0.01750 =
0.02869 -0.00169 0.00300 0.00391
O9 4 0.327764 0.427511 0.189388 11.00000 0.04163 0.02783 =
0.02559 0.00855 0.01327 0.00393
O10 4 0.403891 0.397891 0.291246 11.00000 0.02093 0.02251 =
0.05363 0.00536 0.00919 0.00177
O11 4 0.372727 0.352334 0.414101 11.00000 0.03093 0.02112 =
0.03080 0.00582 -0.00613 0.00058
O12 4 0.244266 0.412730 0.433215 11.00000 0.03281 0.02318 =
0.02153 -0.00292 0.00653 0.00157
O13 4 0.225374 0.411046 0.207973 11.00000 0.04133 0.02455 =
0.02533 -0.00018 -0.00586 0.00722
O14 4 0.353576 0.349751 0.189943 11.00000 0.04236 0.02781 =
0.02958 0.00018 0.01493 0.01040
O15 4 0.271021 0.336080 0.429266 11.00000 0.03719 0.02094 =
0.02097 0.00369 0.00554 -0.00130
O16 4 0.198242 0.365594 0.330001 11.00000 0.01756 0.02744 =
0.04402 -0.00264 0.00571 -0.00254
O17 4 0.249298 0.335137 0.209874 11.00000 0.04161 0.02770 =
0.02760 -0.00803 -0.00627 0.00234
O18 4 0.322613 0.305795 0.308615 11.00000 0.02170 0.01810 =
0.03208 -0.00353 0.00342 0.00426
O19 4 0.301027 0.383561 0.311013 11.00000 0.01579 0.01572 =
0.01997 -0.00009 0.00089 -0.00204
C1 1 0.430633 0.506586 0.298194 11.00000 0.02575 0.03607 =
0.04249 0.00478 -0.00286 -0.00848
C2 1 0.414283 0.549317 0.306575 11.00000 0.06981 0.03684 =
0.07510 0.00099 0.00360 -0.01592
AFIX 33
H2A 2 0.394202 0.552694 0.355709 11.00000 -1.50000
H2B 2 0.391592 0.557011 0.261031 11.00000 -1.50000
H2C 2 0.446374 0.566157 0.308458 11.00000 -1.50000
AFIX 0
C3 1 0.461919 0.501088 0.222387 11.00000 0.03162 0.08892 =
0.05201 0.00921 0.00323 -0.00921
AFIX 33
H3A 2 0.472031 0.473066 0.216862 11.00000 -1.50000
H3B 2 0.494356 0.517552 0.224644 11.00000 -1.50000
H3C 2 0.439577 0.509095 0.176687 11.00000 -1.50000
AFIX 0
C4 1 0.462145 0.492132 0.370412 11.00000 0.04329 0.07595 =
0.05216 0.01458 0.00012 -0.00776
AFIX 33
H4A 2 0.472287 0.464242 0.362813 11.00000 -1.50000
H4B 2 0.439941 0.494483 0.417716 11.00000 -1.50000
H4C 2 0.494571 0.508331 0.377376 11.00000 -1.50000
AFIX 0
MO6 6 0.892670 0.400886 0.282968 11.00000 0.02350 0.02787 =
0.03695 -0.01021 0.01130 -0.00810
MO7 6 0.786782 0.437746 0.187181 11.00000 0.04766 0.01639 =
0.02552 0.00493 0.01703 0.01008
MO8 6 0.746917 0.347246 0.142831 11.00000 0.02135 0.02664 =
0.02287 -0.00110 0.00164 0.00631
MO9 6 0.852283 0.310189 0.237770 11.00000 0.01911 0.01759 =
0.02367 -0.00010 0.00390 0.00571
MO10 6 0.770987 0.372065 0.330081 11.00000 0.02024 0.01694 =
0.02032 0.00233 0.00777 0.00322
TI2 5 0.865198 0.375920 0.104150 11.00000 0.03360 0.01972 =
0.02862 -0.00099 0.01875 0.00109
O20 4 0.904016 0.381500 0.016473 11.00000 0.05435 0.02902 =
0.03619 -0.00116 0.03229 -0.00187
O21 4 0.942999 0.422907 0.335871 11.00000 0.04083 0.05043 =
0.05294 -0.01800 0.00975 -0.02094
O22 4 0.758775 0.483297 0.171330 11.00000 0.07946 0.02062 =
0.03613 0.01070 0.02554 0.02222
O23 4 0.692848 0.325620 0.097984 11.00000 0.02575 0.04095 =
0.03257 -0.00720 -0.00633 0.00694
O24 4 0.877395 0.264450 0.259505 11.00000 0.02982 0.02295 =
0.03516 0.00138 0.00258 0.01006
O25 4 0.735567 0.369288 0.415302 11.00000 0.03035 0.02322 =
0.02318 0.00349 0.01067 0.00484
O26 4 0.915488 0.401174 0.179871 11.00000 0.02797 0.02977 =
0.04234 -0.00254 0.02047 -0.00331
O27 4 0.826349 0.427918 0.098939 11.00000 0.05297 0.02450 =
0.02670 0.00967 0.01945 0.00729
O28 4 0.798205 0.351461 0.065143 11.00000 0.03324 0.02851 =
0.02062 -0.00401 0.00817 0.00369
O29 4 0.887505 0.324825 0.145408 11.00000 0.02854 0.01908 =
0.02978 -0.00381 0.01215 0.00306
O30 4 0.905933 0.346137 0.294385 11.00000 0.01869 0.02673 =
0.03091 -0.00147 0.00217 0.00120
O31 4 0.847265 0.448561 0.251121 11.00000 0.04089 0.01834 =
0.03629 -0.00206 0.01739 -0.00637
O32 4 0.730287 0.401787 0.138706 11.00000 0.03317 0.03017 =
0.02554 0.00451 0.00442 0.01371
O33 4 0.788751 0.299020 0.180930 11.00000 0.01997 0.01708 =
0.02427 -0.00159 0.00194 0.00000
O34 4 0.837129 0.395482 0.362698 11.00000 0.02965 0.02633 =
0.02256 -0.00619 0.00637 -0.00516
O35 4 0.750568 0.421580 0.286271 11.00000 0.03375 0.01756 =
0.02374 0.00329 0.01351 0.00942
O36 4 0.723780 0.347647 0.253657 11.00000 0.01912 0.02688 =
0.02844 -0.00258 0.00623 0.00295
O37 4 0.809673 0.321778 0.329534 11.00000 0.02573 0.01998 =
0.02012 0.00533 0.00426 0.00267
O38 4 0.819866 0.374152 0.211604 11.00000 0.02256 0.01681 =
0.02139 0.00403 0.00795 0.00203
C5 1 0.936976 0.405612 -0.033206 11.00000 0.03062 0.03256 =
0.02621 0.00849 0.01287 0.00149
C6 1 0.992677 0.388315 -0.031336 11.00000 0.04358 0.05798 =
0.05842 0.01285 0.00847 0.01673
AFIX 33
H6A 2 1.007514 0.389852 0.022853 11.00000 -1.50000
H6B 2 1.015571 0.403384 -0.067337 11.00000 -1.50000
H6C 2 0.991215 0.360445 -0.048305 11.00000 -1.50000
AFIX 0
C7 1 0.914324 0.403131 -0.116382 11.00000 0.05285 0.06658 =
0.03846 0.00842 0.00213 0.00035
AFIX 33
H7A 2 0.878076 0.414431 -0.117789 11.00000 -1.50000
H7B 2 0.912834 0.375233 -0.133159 11.00000 -1.50000
H7C 2 0.937298 0.418111 -0.152418 11.00000 -1.50000
AFIX 0
C8 1 0.936715 0.447868 -0.002340 11.00000 0.05263 0.03016 =
0.05044 0.00590 0.01758 -0.00512
AFIX 33
H8A 2 0.951872 0.448430 0.051737 11.00000 -1.50000
H8B 2 0.899771 0.457833 -0.001816 11.00000 -1.50000
H8C 2 0.958334 0.464718 -0.036944 11.00000 -1.50000
AFIX 0
SAME N1 C9 C10 C11 C12Y
SAME N1 C13 > C16
SAME N1 C17 > C20
SAME N1 C21 > C24
SAME N2 > C28
SAME N2 C29 > C32
SAME N2 C33 > C36
SAME N2 C37 > C40
SAME N3 > C44
SAME N3 C45 > C48
SAME N3 C49 > C52
SAME N3 C53 > C56
SAME N4 > C60X
SAME N4 C57 C58 C59Y C60Y
SAME N4 C61 > C64
SAME N4 C65 > C68
SAME N4 C69 > C72
SAME N5 > C76X
SAME N5 C73 C74Y C75Y C76Y
SAME N5 C77 C78 C79X C80
SAME N5 C77 C78 C79Y C80
SAME N5 C81 > C84
SAME N5 C85 > C88
SAME N6 > C92
SAME N6 C93 > C96
SAME N6 C97 > C100
SAME N6 C101 > C104
N1 3 0.280472 0.525889 0.078356 11.00000 0.03286 0.03274 =
0.02936 0.01040 -0.00420 0.00272
C9 1 0.329640 0.500555 0.065245 11.00000 0.02949 0.04462 =
0.04260 0.00904 -0.00126 0.00518
AFIX 23
H9A 2 0.321052 0.472859 0.080464 11.00000 -1.20000
H9B 2 0.358536 0.509966 0.101649 11.00000 -1.20000
AFIX 0
C10 1 0.351215 0.500137 -0.018551 11.00000 0.04406 0.06228 =
0.05635 0.00966 0.00971 -0.00075
AFIX 23
H10A 2 0.322619 0.491986 -0.056672 11.00000 -1.20000
H10B 2 0.363683 0.527057 -0.033354 11.00000 -1.20000
AFIX 0
C11 1 0.397502 0.470939 -0.021101 11.00000 0.04358 0.11761 =
0.08726 -0.01557 0.01052 0.01936
PART 1
AFIX 23
H11A 2 0.395192 0.451767 0.023362 21.00000 -1.20000
H11B 2 0.396565 0.455938 -0.071723 21.00000 -1.20000
AFIX 23
PART 2
H11C 2 0.422705 0.477638 0.022952 -21.00000 -1.20000
H11D 2 0.383059 0.444107 -0.010036 -21.00000 -1.20000
AFIX 0
PART 1
C12X 1 0.448733 0.494890 -0.014076 21.00000 0.05359 0.09969 =
0.06201 0.00904 0.00488 0.01149
AFIX 33
H12A 2 0.479605 0.476833 -0.012925 21.00000 -1.50000
H12B 2 0.448398 0.510550 0.035027 21.00000 -1.50000
H12C 2 0.451390 0.512805 -0.059779 21.00000 -1.50000
AFIX 0
PART 2
C12Y 1 0.428065 0.468561 -0.093334 -21.00000 0.07272 0.13627 =
0.05562 0.01624 0.01435 0.03403
AFIX 33
H12D 2 0.457358 0.449387 -0.086120 -21.00000 -1.50000
H12E 2 0.442984 0.494786 -0.105565 -21.00000 -1.50000
H12F 2 0.404550 0.459898 -0.137236 -21.00000 -1.50000
AFIX 0
PART 0
C13 1 0.290012 0.568826 0.054019 11.00000 0.04944 0.03708 =
0.03845 0.01873 -0.00991 -0.00592
AFIX 23
H13A 2 0.296827 0.569559 -0.003752 11.00000 -1.20000
H13B 2 0.256849 0.584211 0.063460 11.00000 -1.20000
AFIX 0
C14 1 0.336250 0.589138 0.097151 11.00000 0.07504 0.04415 =
0.07015 0.02291 -0.03195 -0.01687
AFIX 23
H14A 2 0.368596 0.572128 0.094473 11.00000 -1.20000
H14B 2 0.327233 0.592581 0.153811 11.00000 -1.20000
AFIX 0
C15 1 0.348231 0.629363 0.061022 11.00000 0.07108 0.05842 =
0.11611 0.04496 -0.04371 -0.02755
AFIX 23
H15A 2 0.316453 0.646786 0.066194 11.00000 -1.20000
H15B 2 0.355317 0.626038 0.003693 11.00000 -1.20000
AFIX 0
C16 1 0.396229 0.649039 0.100961 11.00000 0.12052 0.06992 =
0.18420 0.05099 -0.07892 -0.05385
AFIX 33
H16A 2 0.403329 0.674600 0.075184 11.00000 -1.50000
H16B 2 0.427706 0.631776 0.096290 11.00000 -1.50000
H16C 2 0.388705 0.653470 0.157246 11.00000 -1.50000
AFIX 0
C17 1 0.268661 0.522364 0.166723 11.00000 0.04644 0.02880 =
0.02879 0.00813 -0.00424 0.00179
AFIX 23
H17A 2 0.266286 0.493802 0.180549 11.00000 -1.20000
H17B 2 0.299257 0.533745 0.197297 11.00000 -1.20000
AFIX 0
C18 1 0.217618 0.542788 0.192734 11.00000 0.04292 0.03401 =
0.04239 0.00460 0.00879 -0.00281
AFIX 23
H18A 2 0.186097 0.527087 0.174721 11.00000 -1.20000
H18B 2 0.215168 0.569468 0.168045 11.00000 -1.20000
AFIX 0
C19 1 0.217261 0.546856 0.283050 11.00000 0.08059 0.02988 =
0.04595 0.00421 0.01473 0.01352
AFIX 23
H19A 2 0.225274 0.520626 0.307203 11.00000 -1.20000
H19B 2 0.246075 0.565461 0.299819 11.00000 -1.20000
AFIX 0
C20 1 0.164650 0.561682 0.313924 11.00000 0.09330 0.04237 =
0.07006 -0.01735 0.03278 -0.00540
AFIX 33
H20A 2 0.166937 0.563983 0.371926 11.00000 -1.50000
H20B 2 0.136085 0.542924 0.299187 11.00000 -1.50000
H20C 2 0.156629 0.587806 0.290787 11.00000 -1.50000
AFIX 0
C21 1 0.233763 0.510908 0.027680 11.00000 0.03447 0.03407 =
0.03068 0.00607 -0.00361 0.00208
AFIX 23
H21A 2 0.201791 0.527164 0.039751 11.00000 -1.20000
H21B 2 0.242320 0.515415 -0.028850 11.00000 -1.20000
AFIX 0
C22 1 0.219299 0.467571 0.038067 11.00000 0.03688 0.03585 =
0.03575 0.00834 0.00039 -0.00250
AFIX 23
H22A 2 0.210476 0.462488 0.094307 11.00000 -1.20000
H22B 2 0.250439 0.450764 0.024417 11.00000 -1.20000
AFIX 0
C23 1 0.171788 0.456591 -0.014572 11.00000 0.04248 0.04731 =
0.05002 0.01109 -0.00730 -0.00806
AFIX 23
H23A 2 0.180025 0.463241 -0.070368 11.00000 -1.20000
H23B 2 0.140307 0.472571 0.001068 11.00000 -1.20000
AFIX 0
C24 1 0.157900 0.412835 -0.009104 11.00000 0.06108 0.04956 =
0.07685 0.01692 -0.02073 -0.02057
AFIX 33
H24A 2 0.126787 0.407138 -0.043586 11.00000 -1.50000
H24B 2 0.149360 0.406156 0.045946 11.00000 -1.50000
H24C 2 0.188565 0.396895 -0.026132 11.00000 -1.50000
AFIX 0
N2 3 0.817632 0.206877 0.049804 11.00000 0.02941 0.02086 =
0.02752 -0.00757 0.00195 0.00255
C25 1 0.854515 0.242198 0.037165 11.00000 0.03028 0.02505 =
0.02668 -0.00488 -0.00149 -0.00175
AFIX 23
H25A 2 0.836329 0.266527 0.056059 11.00000 -1.20000
H25B 2 0.887353 0.238491 0.070208 11.00000 -1.20000
AFIX 0
C26 1 0.870751 0.248513 -0.048213 11.00000 0.05165 0.04898 =
0.02839 -0.00192 0.00128 -0.01773
AFIX 23
H26A 2 0.838507 0.254932 -0.080854 11.00000 -1.20000
H26B 2 0.886377 0.223608 -0.069055 11.00000 -1.20000
AFIX 0
C27 1 0.911245 0.281814 -0.055484 11.00000 0.04208 0.03286 =
0.03694 0.00005 0.00377 -0.00625
AFIX 23
H27A 2 0.917210 0.287141 -0.112517 11.00000 -1.20000
H27B 2 0.896135 0.306251 -0.031819 11.00000 -1.20000
AFIX 0
C28 1 0.963862 0.273048 -0.016066 11.00000 0.04721 0.10758 =
0.09409 0.03794 -0.00835 -0.02386
AFIX 33
H28A 2 0.988102 0.295694 -0.022990 11.00000 -1.50000
H28B 2 0.979594 0.249269 -0.040022 11.00000 -1.50000
H28C 2 0.958507 0.268414 0.040746 11.00000 -1.50000
AFIX 0
C29 1 0.843249 0.168221 0.022902 11.00000 0.03485 0.02428 =
0.02790 -0.00799 0.00435 0.00598
AFIX 23
H29A 2 0.816667 0.146540 0.028213 11.00000 -1.20000
H29B 2 0.851769 0.170593 -0.034156 11.00000 -1.20000
AFIX 0
C30 1 0.893799 0.156582 0.067977 11.00000 0.03791 0.03185 =
0.03753 -0.00569 -0.00121 0.00856
AFIX 23
H30A 2 0.885032 0.150509 0.123845 11.00000 -1.20000
H30B 2 0.919466 0.179056 0.067903 11.00000 -1.20000
AFIX 0
C31 1 0.919454 0.120272 0.029839 11.00000 0.05332 0.04709 =
0.04582 -0.00493 0.00623 0.02310
AFIX 23
H31A 2 0.891771 0.099533 0.021191 11.00000 -1.20000
H31B 2 0.933702 0.127798 -0.022636 11.00000 -1.20000
AFIX 0
C32 1 0.964370 0.103526 0.080890 11.00000 0.06253 0.06848 =
0.07532 0.00336 0.00750 0.03780
AFIX 33
H32A 2 0.979535 0.080094 0.054872 11.00000 -1.50000
H32B 2 0.950355 0.095895 0.132786 11.00000 -1.50000
H32C 2 0.992387 0.123713 0.088163 11.00000 -1.50000
AFIX 0
C33 1 0.805611 0.205326 0.138059 11.00000 0.04887 0.02514 =
0.02373 -0.00476 0.00101 0.00801
AFIX 23
H33A 2 0.839999 0.202848 0.167908 11.00000 -1.20000
H33B 2 0.789088 0.230905 0.153510 11.00000 -1.20000
AFIX 0
C34 1 0.768904 0.171815 0.163392 11.00000 0.05607 0.04709 =
0.04658 0.00307 0.01557 -0.00309
AFIX 23
H34A 2 0.736007 0.172284 0.129652 11.00000 -1.20000
H34B 2 0.787178 0.146097 0.154392 11.00000 -1.20000
AFIX 0
C35 1 0.753277 0.174417 0.249086 11.00000 0.09373 0.06753 =
0.05178 -0.00001 0.02312 0.00095
AFIX 23
H35A 2 0.735099 0.200174 0.258069 11.00000 -1.20000
H35B 2 0.727267 0.152982 0.260459 11.00000 -1.20000
AFIX 0
C36 1 0.799827 0.170931 0.305701 11.00000 0.11563 0.08716 =
0.07135 -0.01361 -0.00354 -0.00372
AFIX 33
H36A 2 0.787119 0.173069 0.360339 11.00000 -1.50000
H36B 2 0.825530 0.192315 0.295452 11.00000 -1.50000
H36C 2 0.817367 0.145124 0.298445 11.00000 -1.50000
AFIX 0
C37 1 0.766479 0.211545 0.000505 11.00000 0.02615 0.02641 =
0.03097 -0.00710 0.00090 0.00356
AFIX 23
H37A 2 0.742941 0.188456 0.010828 11.00000 -1.20000
H37B 2 0.775835 0.210866 -0.056426 11.00000 -1.20000
AFIX 0
C38 1 0.735064 0.249418 0.016239 11.00000 0.03831 0.02992 =
0.04582 -0.01256 -0.00399 0.00756
AFIX 23
H38A 2 0.728947 0.252052 0.073977 11.00000 -1.20000
H38B 2 0.756153 0.272713 -0.001146 11.00000 -1.20000
AFIX 0
C39 1 0.681456 0.248771 -0.027936 11.00000 0.03165 0.03746 =
0.05117 -0.00325 -0.00290 -0.00057
AFIX 23
H39A 2 0.660546 0.225647 -0.009248 11.00000 -1.20000
H39B 2 0.661275 0.273101 -0.014082 11.00000 -1.20000
AFIX 0
C40 1 0.685404 0.246485 -0.115790 11.00000 0.06764 0.07283 =
0.04783 0.00402 -0.01210 0.01643
AFIX 33
H40A 2 0.649277 0.245863 -0.139614 11.00000 -1.50000
H40B 2 0.704798 0.222272 -0.130389 11.00000 -1.50000
H40C 2 0.704741 0.269811 -0.135328 11.00000 -1.50000
AFIX 0
N3 3 0.348340 0.264423 0.596082 11.00000 0.02566 0.02612 =
0.02267 0.00600 0.00147 -0.00380
C41 1 0.329227 0.225044 0.561138 11.00000 0.03579 0.02338 =
0.02953 0.00348 0.00537 -0.00027
AFIX 23
H41A 2 0.360132 0.206588 0.559205 11.00000 -1.20000
H41B 2 0.302512 0.213315 0.597202 11.00000 -1.20000
AFIX 0
C42 1 0.304384 0.228038 0.478774 11.00000 0.04318 0.03072 =
0.03051 0.00075 -0.00111 -0.00337
AFIX 23
H42A 2 0.270240 0.242968 0.481821 11.00000 -1.20000
H42B 2 0.328795 0.243232 0.444244 11.00000 -1.20000
AFIX 0
C43 1 0.293683 0.188514 0.442195 11.00000 0.10764 0.03541 =
0.05578 -0.00771 -0.02950 0.01024
AFIX 23
H43A 2 0.266757 0.174256 0.474108 11.00000 -1.20000
H43B 2 0.327160 0.172661 0.443452 11.00000 -1.20000
AFIX 0
C44 1 0.273354 0.191633 0.357185 11.00000 0.10961 0.04763 =
0.04190 -0.01167 -0.02291 0.01141
AFIX 33
H44A 2 0.266781 0.164908 0.335908 11.00000 -1.50000
H44B 2 0.300258 0.205104 0.324965 11.00000 -1.50000
H44C 2 0.239861 0.206905 0.355648 11.00000 -1.50000
AFIX 0
C45 1 0.302213 0.293472 0.600203 11.00000 0.02735 0.02377 =
0.02677 0.00052 -0.00258 -0.00204
AFIX 23
H45A 2 0.290689 0.300094 0.545213 11.00000 -1.20000
H45B 2 0.315636 0.318293 0.625156 11.00000 -1.20000
AFIX 0
C46 1 0.253471 0.279844 0.645116 11.00000 0.03352 0.03267 =
0.03013 0.00467 0.00310 -0.00351
AFIX 23
H46A 2 0.237005 0.256598 0.618091 11.00000 -1.20000
H46B 2 0.264172 0.271790 0.699685 11.00000 -1.20000
AFIX 0
C47 1 0.213459 0.313586 0.648343 11.00000 0.04211 0.03606 =
0.07403 -0.00038 0.01555 0.00263
AFIX 23
H47A 2 0.230927 0.336819 0.674003 11.00000 -1.20000
H47B 2 0.203367 0.321341 0.593360 11.00000 -1.20000
AFIX 0
C48 1 0.163483 0.303682 0.692559 11.00000 0.04568 0.06214 =
0.06704 0.00080 0.01557 0.00794
AFIX 33
H48A 2 0.139326 0.326684 0.691777 11.00000 -1.50000
H48B 2 0.172895 0.296925 0.747683 11.00000 -1.50000
H48C 2 0.145546 0.280959 0.667133 11.00000 -1.50000
AFIX 0
C49 1 0.372324 0.256072 0.677893 11.00000 0.02991 0.03781 =
0.01996 0.01230 -0.00017 -0.00499
AFIX 23
H49A 2 0.344013 0.244882 0.711912 11.00000 -1.20000
H49B 2 0.400672 0.235645 0.672793 11.00000 -1.20000
AFIX 0
C50 1 0.396152 0.292188 0.718713 11.00000 0.05617 0.04289 =
0.02407 0.00706 -0.00878 -0.00974
AFIX 23
H50A 2 0.367728 0.312350 0.726224 11.00000 -1.20000
H50B 2 0.423944 0.303982 0.684561 11.00000 -1.20000
AFIX 0
C51 1 0.421104 0.281462 0.799166 11.00000 0.04872 0.04696 =
0.02589 0.00464 -0.00545 -0.00366
AFIX 23
H51A 2 0.393700 0.268870 0.832883 11.00000 -1.20000
H51B 2 0.450519 0.262097 0.791676 11.00000 -1.20000
AFIX 0
C52 1 0.442976 0.318438 0.840233 11.00000 0.08681 0.06763 =
0.03753 -0.00280 -0.02231 -0.01423
AFIX 33
H52A 2 0.459267 0.311031 0.891509 11.00000 -1.50000
H52B 2 0.413643 0.337285 0.848862 11.00000 -1.50000
H52C 2 0.470127 0.330849 0.806819 11.00000 -1.50000
AFIX 0
C53 1 0.389515 0.283711 0.542672 11.00000 0.03251 0.03268 =
0.02698 0.00899 0.00209 -0.00727
AFIX 23
H53A 2 0.372146 0.289387 0.490588 11.00000 -1.20000
H53B 2 0.400271 0.309507 0.566408 11.00000 -1.20000
AFIX 0
C54 1 0.439670 0.259445 0.528626 11.00000 0.03372 0.04295 =
0.03883 0.00906 0.00828 -0.00519
AFIX 23
H54A 2 0.455875 0.251586 0.580371 11.00000 -1.20000
H54B 2 0.430022 0.234892 0.499230 11.00000 -1.20000
AFIX 0
C55 1 0.479863 0.282773 0.481993 11.00000 0.04022 0.05559 =
0.04334 0.00924 0.01269 -0.00907
AFIX 23
H55A 2 0.488433 0.307661 0.510962 11.00000 -1.20000
H55B 2 0.463532 0.290178 0.430064 11.00000 -1.20000
AFIX 0
C56 1 0.531072 0.260372 0.467851 11.00000 0.03698 0.07885 =
0.04558 0.00121 0.00766 -0.00791
AFIX 33
H56A 2 0.555614 0.277098 0.437547 11.00000 -1.50000
H56B 2 0.523082 0.236058 0.437799 11.00000 -1.50000
H56C 2 0.547884 0.253366 0.518994 11.00000 -1.50000
AFIX 0
N4 3 0.061920 0.322774 0.231037 11.00000 0.01605 0.03315 =
0.03262 -0.00249 -0.00387 0.00164
C57 1 0.083477 0.323700 0.316028 11.00000 0.03589 0.04420 =
0.03493 -0.00239 -0.01118 -0.00308
AFIX 23
H57A 2 0.099582 0.297455 0.328381 11.00000 -1.20000
H57B 2 0.112555 0.343720 0.319407 11.00000 -1.20000
AFIX 0
C58 1 0.042574 0.333227 0.379196 11.00000 0.06809 0.08548 =
0.03403 -0.01100 -0.00528 0.01364
PART 1
AFIX 23
H58A 2 0.018847 0.310124 0.388450 31.00000 -1.20000
H58B 2 0.020229 0.356286 0.363055 31.00000 -1.20000
AFIX 23
PART 2
H58C 2 0.008208 0.320108 0.364815 -31.00000 -1.20000
H58D 2 0.036226 0.362295 0.379650 -31.00000 -1.20000
AFIX 0
PART 1
C59X 1 0.076267 0.343031 0.455022 31.00000 0.07889 0.06869 =
0.04099 -0.01240 -0.00517 -0.01429
AFIX 23
H59A 2 0.105007 0.362178 0.442049 31.00000 -1.20000
H59B 2 0.053092 0.355250 0.495546 31.00000 -1.20000
AFIX 0
C60X 1 0.100361 0.305435 0.486712 31.00000 0.12436 0.11112 =
0.05982 0.00428 -0.03478 0.01504
AFIX 33
H60A 2 0.080742 0.296893 0.533741 31.00000 -1.50000
H60B 2 0.138072 0.310066 0.501284 31.00000 -1.50000
H60C 2 0.098072 0.284686 0.445898 31.00000 -1.50000
AFIX 0
PART 2
C59Y 1 0.059802 0.319896 0.463255 -31.00000 0.08105 0.03726 =
0.04036 -0.00374 0.00026 -0.00584
AFIX 23
H59C 2 0.029500 0.322460 0.500232 -31.00000 -1.20000
H59D 2 0.071614 0.291782 0.462707 -31.00000 -1.20000
AFIX 0
C60Y 1 0.104886 0.346270 0.488577 -31.00000 0.07107 0.09165 =
0.05748 -0.00103 -0.01749 -0.01804
AFIX 33
H60D 2 0.116922 0.338951 0.542333 -31.00000 -1.50000
H60E 2 0.092734 0.373994 0.488291 -31.00000 -1.50000
H60F 2 0.134689 0.343232 0.451779 -31.00000 -1.50000
AFIX 0
PART 0
C61 1 0.017921 0.291518 0.221926 11.00000 0.01892 0.03590 =
0.03526 0.00126 -0.00309 -0.00342
AFIX 23
H61A 2 -0.013523 0.300245 0.252625 11.00000 -1.20000
H61B 2 0.006692 0.290291 0.165289 11.00000 -1.20000
AFIX 0
C62 1 0.033469 0.250082 0.248880 11.00000 0.03121 0.04077 =
0.06501 0.00328 -0.00691 -0.00209
AFIX 23
H62A 2 0.069166 0.243396 0.227636 11.00000 -1.20000
H62B 2 0.036298 0.249605 0.307613 11.00000 -1.20000
AFIX 0
C63 1 -0.006550 0.219145 0.221715 11.00000 0.03197 0.03734 =
0.05975 -0.00136 0.00403 -0.00311
AFIX 23
H63A 2 -0.042734 0.227266 0.238924 11.00000 -1.20000
H63B 2 -0.007061 0.218235 0.162913 11.00000 -1.20000
AFIX 0
C64 1 0.005153 0.178128 0.253132 11.00000 0.05328 0.03787 =
0.08071 0.00063 0.01062 -0.00482
AFIX 33
H64A 2 -0.022133 0.159544 0.232989 11.00000 -1.50000
H64B 2 0.004584 0.178520 0.311336 11.00000 -1.50000
H64C 2 0.040635 0.169588 0.235548 11.00000 -1.50000
AFIX 0
C65 1 0.109229 0.313633 0.178315 11.00000 0.02090 0.03529 =
0.04035 0.00149 0.00358 -0.00155
AFIX 23
H65A 2 0.137096 0.334185 0.187485 11.00000 -1.20000
H65B 2 0.124708 0.287739 0.194788 11.00000 -1.20000
AFIX 0
C66 1 0.096301 0.311931 0.090253 11.00000 0.03814 0.05367 =
0.04365 -0.00570 0.00875 0.00997
AFIX 23
H66A 2 0.067566 0.292107 0.080524 11.00000 -1.20000
H66B 2 0.082758 0.338188 0.072408 11.00000 -1.20000
AFIX 0
C67 1 0.144911 0.300863 0.042338 11.00000 0.04094 0.07145 =
0.05392 0.00433 0.02070 0.01217
AFIX 23
H67A 2 0.173872 0.320404 0.052908 11.00000 -1.20000
H67B 2 0.158039 0.274389 0.059556 11.00000 -1.20000
AFIX 0
C68 1 0.132463 0.299855 -0.045848 11.00000 0.08362 0.09589 =
0.04965 -0.00020 0.03336 0.01028
AFIX 33
H68A 2 0.164990 0.292884 -0.074696 11.00000 -1.50000
H68B 2 0.119746 0.326079 -0.063237 11.00000 -1.50000
H68C 2 0.104586 0.279947 -0.056776 11.00000 -1.50000
AFIX 0
C69 1 0.036821 0.362481 0.208667 11.00000 0.02187 0.03320 =
0.03988 -0.00300 -0.00309 0.00413
AFIX 23
H69A 2 0.021037 0.360153 0.154514 11.00000 -1.20000
H69B 2 0.007073 0.367847 0.245448 11.00000 -1.20000
AFIX 0
C70 1 0.074183 0.397701 0.210237 11.00000 0.03252 0.03958 =
0.05303 0.00546 0.00099 -0.00163
AFIX 23
H70A 2 0.088656 0.401253 0.264898 11.00000 -1.20000
H70B 2 0.104763 0.392305 0.174991 11.00000 -1.20000
AFIX 0
C71 1 0.047058 0.435341 0.184103 11.00000 0.03960 0.03476 =
0.06863 -0.00007 -0.01424 -0.00422
AFIX 23
H71A 2 0.017810 0.441286 0.221406 11.00000 -1.20000
H71B 2 0.030446 0.430896 0.131020 11.00000 -1.20000
AFIX 0
C72 1 0.083124 0.471007 0.179670 11.00000 0.04866 0.04458 =
0.06500 0.01763 -0.00044 -0.00717
AFIX 33
H72A 2 0.062156 0.494201 0.162438 11.00000 -1.50000
H72B 2 0.111594 0.465909 0.141486 11.00000 -1.50000
H72C 2 0.099168 0.476194 0.232193 11.00000 -1.50000
AFIX 0
N5 3 0.832266 0.538259 0.387452 11.00000 0.05833 0.03525 =
0.04460 -0.02097 0.03132 -0.02659
C73 1 0.795438 0.571697 0.362497 11.00000 0.06392 0.05032 =
0.05602 -0.00569 0.01926 -0.02796
PART 1
AFIX 23
H73A 2 0.776563 0.579550 0.411376 41.00000 -1.20000
H73B 2 0.819447 0.594177 0.349651 41.00000 -1.20000
AFIX 23
PART 2
H73C 2 0.816030 0.596581 0.355255 -41.00000 -1.20000
H73D 2 0.767871 0.576295 0.403193 -41.00000 -1.20000
AFIX 0
PART 1
C74X 1 0.753327 0.571680 0.298378 41.00000 0.04940 0.03134 =
0.05571 -0.02399 0.03204 -0.00929
AFIX 23
H74A 2 0.723013 0.588274 0.316281 41.00000 -1.20000
H74B 2 0.739760 0.544156 0.292231 41.00000 -1.20000
AFIX 0
C75X 1 0.770009 0.586449 0.217479 41.00000 0.05952 0.04690 =
0.05244 -0.01425 0.01127 -0.00626
AFIX 23
H75A 2 0.781896 0.614476 0.221787 41.00000 -1.20000
H75B 2 0.800649 0.570435 0.198744 41.00000 -1.20000
AFIX 0
C76X 1 0.724221 0.583540 0.157997 41.00000 0.07117 0.02358 =
0.07499 -0.01082 -0.00318 0.01095
AFIX 33
H76A 2 0.735535 0.594366 0.106862 41.00000 -1.50000
H76B 2 0.693512 0.598763 0.177232 41.00000 -1.50000
H76C 2 0.713882 0.555603 0.151274 41.00000 -1.50000
AFIX 0
PART 2
C74Y 1 0.768576 0.558453 0.282226 -41.00000 0.06291 0.05450 =
0.05949 -0.02515 0.02025 -0.02489
AFIX 23
H74C 2 0.796391 0.552008 0.242907 -41.00000 -1.20000
H74D 2 0.746217 0.534508 0.290438 -41.00000 -1.20000
AFIX 0
C75Y 1 0.734223 0.592511 0.252659 -41.00000 0.10973 0.05047 =
0.06006 -0.00662 -0.00413 -0.03129
AFIX 23
H75C 2 0.708661 0.599907 0.294592 -41.00000 -1.20000
H75D 2 0.757510 0.615813 0.242969 -41.00000 -1.20000
AFIX 0
C76Y 1 0.703146 0.583045 0.177480 -41.00000 0.11982 0.07464 =
0.07376 -0.00650 -0.01531 -0.03381
AFIX 33
H76D 2 0.682982 0.606609 0.160158 -41.00000 -1.50000
H76E 2 0.678153 0.561176 0.187514 -41.00000 -1.50000
H76F 2 0.728092 0.575195 0.135877 -41.00000 -1.50000
AFIX 0
PART 0
C77 1 0.872107 0.528673 0.321926 11.00000 0.08016 0.05311 =
0.05581 -0.03468 0.04833 -0.03484
AFIX 23
H77A 2 0.895497 0.506685 0.340691 11.00000 -1.20000
H77B 2 0.851633 0.518842 0.275015 11.00000 -1.20000
AFIX 0
C78 1 0.907460 0.562515 0.295562 11.00000 0.06652 0.05347 =
0.05788 -0.02370 0.03334 -0.03315
PART 1
AFIX 23
H78A 2 0.923081 0.576058 0.342764 51.00000 -1.20000
H78B 2 0.885639 0.582144 0.265402 51.00000 -1.20000
AFIX 23
PART 2
H78C 2 0.888662 0.587823 0.306506 -51.00000 -1.20000
H78D 2 0.940656 0.562193 0.328654 -51.00000 -1.20000
AFIX 0
PART 1
C79X 1 0.953172 0.546839 0.242600 51.00000 0.03733 0.08364 =
0.04518 -0.00050 0.01239 -0.02039
AFIX 23
H79A 2 0.974129 0.569992 0.224168 51.00000 -1.20000
H79B 2 0.977458 0.530421 0.276215 51.00000 -1.20000
AFIX 0
PART 2
C79Y 1 0.923153 0.562374 0.209728 -51.00000 0.06282 0.03945 =
0.04390 0.00036 0.01789 -0.01416
AFIX 23
H79C 2 0.892839 0.573407 0.178032 -51.00000 -1.20000
H79D 2 0.953864 0.580754 0.203783 -51.00000 -1.20000
AFIX 0
PART 0
C80 1 0.937975 0.523950 0.174834 11.00000 0.08186 0.05120 =
0.06982 -0.00999 0.04831 -0.01691
PART 1
AFIX 33
H80A 2 0.970181 0.515674 0.146558 51.00000 -1.50000
H80B 2 0.915159 0.540046 0.139431 51.00000 -1.50000
H80C 2 0.918112 0.500356 0.191817 51.00000 -1.50000
AFIX 33
PART 2
H80D 2 0.946231 0.527630 0.118575 -51.00000 -1.50000
H80E 2 0.908013 0.505274 0.179681 -51.00000 -1.50000
H80F 2 0.969571 0.513305 0.202962 -51.00000 -1.50000
AFIX 0
PART 0
C81 1 0.861641 0.551575 0.462635 11.00000 0.05204 0.03348 =
0.04950 -0.02164 0.02491 -0.01854
AFIX 23
H81A 2 0.885225 0.574184 0.449006 11.00000 -1.20000
H81B 2 0.834763 0.561569 0.500441 11.00000 -1.20000
AFIX 0
C82 1 0.895402 0.520315 0.504505 11.00000 0.05149 0.03952 =
0.06559 -0.01509 0.02710 -0.01984
AFIX 23
H82A 2 0.914306 0.504196 0.464457 11.00000 -1.20000
H82B 2 0.871699 0.502332 0.534572 11.00000 -1.20000
AFIX 0
C83 1 0.936415 0.538924 0.561287 11.00000 0.04549 0.04731 =
0.06930 -0.01212 0.02691 -0.01835
AFIX 23
H83A 2 0.961469 0.555516 0.530485 11.00000 -1.20000
H83B 2 0.917569 0.556578 0.598761 11.00000 -1.20000
AFIX 0
C84 1 0.968073 0.508544 0.607854 11.00000 0.05892 0.06115 =
0.08749 -0.00780 0.01777 -0.01678
AFIX 33
H84A 2 0.993843 0.522099 0.643127 11.00000 -1.50000
H84B 2 0.987403 0.491266 0.571159 11.00000 -1.50000
H84C 2 0.943611 0.492464 0.639631 11.00000 -1.50000
AFIX 0
C85 1 0.800763 0.500227 0.402460 11.00000 0.06258 0.03767 =
0.04434 -0.02170 0.02994 -0.02890
AFIX 23
H85A 2 0.784765 0.491060 0.351449 11.00000 -1.20000
H85B 2 0.826049 0.479409 0.421202 11.00000 -1.20000
AFIX 0
C86 1 0.756577 0.504316 0.462330 11.00000 0.05958 0.03543 =
0.05319 -0.02118 0.03249 -0.02064
AFIX 23
H86A 2 0.729039 0.523092 0.441905 11.00000 -1.20000
H86B 2 0.771553 0.515208 0.512635 11.00000 -1.20000
AFIX 0
C87 1 0.730846 0.464067 0.477959 11.00000 0.07637 0.03946 =
0.06065 -0.02502 0.03909 -0.03098
AFIX 23
H87A 2 0.720033 0.451778 0.426702 11.00000 -1.20000
H87B 2 0.757492 0.446358 0.504125 11.00000 -1.20000
AFIX 0
C88 1 0.682931 0.467727 0.529274 11.00000 0.08961 0.05921 =
0.07769 -0.01847 0.04466 -0.03730
AFIX 33
H88A 2 0.668482 0.441201 0.540140 11.00000 -1.50000
H88B 2 0.655497 0.483794 0.501969 11.00000 -1.50000
H88C 2 0.693298 0.480591 0.579465 11.00000 -1.50000
AFIX 0
N6 3 0.573505 0.374884 0.262657 11.00000 0.00988 0.04265 =
0.04912 0.00635 0.01262 0.00323
C89 1 0.522303 0.384041 0.217116 11.00000 0.02442 0.04403 =
0.05984 -0.00045 0.00286 0.00437
AFIX 23
H89A 2 0.503966 0.406290 0.244030 11.00000 -1.20000
H89B 2 0.498502 0.360527 0.220020 11.00000 -1.20000
AFIX 0
C90 1 0.528791 0.394966 0.130484 11.00000 0.03444 0.07543 =
0.07024 0.01245 0.00026 -0.00324
AFIX 23
H90A 2 0.553984 0.376151 0.105465 11.00000 -1.20000
H90B 2 0.544231 0.422018 0.126674 11.00000 -1.20000
AFIX 0
C91 1 0.475156 0.393741 0.086179 11.00000 0.05712 0.05780 =
0.06876 0.00589 -0.01484 0.00681
AFIX 23
H91A 2 0.447909 0.407327 0.118642 11.00000 -1.20000
H91B 2 0.478414 0.408733 0.035857 11.00000 -1.20000
AFIX 0
C92 1 0.456026 0.352753 0.067650 11.00000 0.06279 0.08602 =
0.05842 -0.01805 0.00558 -0.01659
AFIX 33
H92A 2 0.421107 0.354149 0.040189 11.00000 -1.50000
H92B 2 0.452447 0.337689 0.117134 11.00000 -1.50000
H92C 2 0.481938 0.339454 0.033437 11.00000 -1.50000
AFIX 0
C93 1 0.614674 0.408685 0.254171 11.00000 0.02212 0.04254 =
0.04843 0.00277 0.00728 -0.00083
AFIX 23
H93A 2 0.649025 0.400152 0.279120 11.00000 -1.20000
H93B 2 0.621157 0.413085 0.196960 11.00000 -1.20000
AFIX 0
C94 1 0.597826 0.447870 0.291214 11.00000 0.02948 0.04315 =
0.06654 0.00250 0.01227 0.00170
AFIX 23
H94A 2 0.562076 0.455510 0.269746 11.00000 -1.20000
H94B 2 0.594686 0.444336 0.349352 11.00000 -1.20000
AFIX 0
C95 1 0.637050 0.480706 0.275141 11.00000 0.03163 0.03978 =
0.09419 0.00201 0.00806 0.00420
AFIX 23
H95A 2 0.638808 0.485308 0.217141 11.00000 -1.20000
H95B 2 0.673208 0.472630 0.294260 11.00000 -1.20000
AFIX 0
C96 1 0.620901 0.518989 0.316099 11.00000 0.03608 0.04530 =
0.11655 -0.00597 0.00684 -0.00261
AFIX 33
H96A 2 0.647050 0.539860 0.304327 11.00000 -1.50000
H96B 2 0.619939 0.514644 0.373637 11.00000 -1.50000
H96C 2 0.585284 0.527189 0.296787 11.00000 -1.50000
AFIX 0
C97 1 0.558106 0.369584 0.348771 11.00000 0.03051 0.03520 =
0.05259 0.00140 0.01946 0.00231
AFIX 23
H97A 2 0.539154 0.393895 0.366057 11.00000 -1.20000
H97B 2 0.532363 0.347231 0.351834 11.00000 -1.20000
AFIX 0
C98 1 0.603489 0.361667 0.406617 11.00000 0.04101 0.03751 =
0.05132 0.00083 0.00912 0.00661
AFIX 23
H98A 2 0.634384 0.378852 0.393595 11.00000 -1.20000
H98B 2 0.615050 0.333607 0.401848 11.00000 -1.20000
AFIX 0
C99 1 0.586507 0.369757 0.491240 11.00000 0.04722 0.04065 =
0.05815 -0.01047 0.02193 -0.00805
AFIX 23
H99A 2 0.578465 0.398456 0.496708 11.00000 -1.20000
H99B 2 0.553040 0.354889 0.501514 11.00000 -1.20000
AFIX 0
C100 1 0.627889 0.358376 0.552929 11.00000 0.08133 0.04106 =
0.04995 0.00253 0.01510 0.00220
AFIX 33
H10C 2 0.614449 0.364626 0.605890 11.00000 -1.50000
H10D 2 0.661027 0.373275 0.543853 11.00000 -1.50000
H10E 2 0.635203 0.329796 0.549312 11.00000 -1.50000
AFIX 0
C101 1 0.600764 0.337471 0.231398 11.00000 0.01650 0.04369 =
0.04440 -0.00272 0.01100 0.00685
AFIX 23
H10F 2 0.610462 0.342162 0.175359 11.00000 -1.20000
H10G 2 0.634571 0.333417 0.262009 11.00000 -1.20000
AFIX 0
C102 1 0.568086 0.299333 0.235230 11.00000 0.02606 0.04037 =
0.05311 0.00048 0.00565 0.00374
AFIX 23
H10H 2 0.561482 0.292404 0.291403 11.00000 -1.20000
H10I 2 0.532934 0.303348 0.208194 11.00000 -1.20000
AFIX 0
C103 1 0.597971 0.265662 0.195461 11.00000 0.03266 0.05188 =
0.03768 -0.00891 0.00126 -0.00013
AFIX 23
H10J 2 0.601212 0.271622 0.138133 11.00000 -1.20000
H10K 2 0.634659 0.263923 0.218622 11.00000 -1.20000
AFIX 0
C104 1 0.570272 0.226115 0.205047 11.00000 0.06566 0.04674 =
0.06331 -0.01206 0.00507 0.00026
AFIX 33
H10L 2 0.590798 0.205410 0.178030 11.00000 -1.50000
H10M 2 0.534060 0.227569 0.181668 11.00000 -1.50000
H10N 2 0.567957 0.219664 0.261674 11.00000 -1.50000
AFIX 0
N7 3 0.477988 0.371436 0.649029 11.00000 0.11830 0.10123 =
0.09431 0.03756 0.00046 -0.03703
C105 1 0.464463 0.389895 0.596583 11.00000 0.05160 0.06081 =
0.05819 -0.00861 0.00243 -0.02255
C106 1 0.448640 0.413714 0.528258 11.00000 0.05098 0.06999 =
0.06658 -0.00778 -0.02215 0.00615

HKLF 4

REM rje479 in P2(1)/c
REM R1 = 0.0586 for 22904 Fo > 4sig(Fo) and 0.0987 for all 34144 data
REM 1535 parameters refined using 3238 restraints

END

WGHT 0.0065 80.1023
REM Highest difference peak 1.378, deepest hole -1.329, 1-sigma level 0.125
Q1 1 0.3223 0.3896 0.1778 11.00000 0.05 1.38
Q2 1 0.8092 0.4624 0.3724 11.00000 0.05 1.25
Q3 1 0.3220 0.2137 0.6800 11.00000 0.05 1.16
Q4 1 0.7313 0.2181 -0.2181 11.00000 0.05 1.00
Q5 1 0.1673 0.3573 0.1908 11.00000 0.05 0.91
Q6 1 0.3385 0.2920 0.4507 11.00000 0.05 0.90
Q7 1 0.6887 0.4044 0.1960 11.00000 0.05 0.89
Q8 1 0.6673 0.4114 0.2295 11.00000 0.05 0.88
Q9 1 -0.0249 0.3372 0.2017 11.00000 0.05 0.86
Q10 1 0.7944 0.1444 0.4074 11.00000 0.05 0.84
;

loop_
_symmetry_equiv_pos_as_xyz
'x, y, z'
'-x, y+1/2, -z+1/2'
'-x, -y, -z'
'x, -y-1/2, z-1/2'

loop_
_atom_site_label
_atom_site_type_symbol
_atom_site_fract_x
_atom_site_fract_y
_atom_site_fract_z
_atom_site_U_iso_or_equiv
_atom_site_adp_type
_atom_site_occupancy
_atom_site_symmetry_multiplicity
_atom_site_calc_flag
_atom_site_refinement_flags
_atom_site_disorder_assembly
_atom_site_disorder_group
Mo1 Mo 0.309211(18) 0.386580(12) 0.44863(2) 0.02392(9) Uani 1 1 d . . .
Mo2 Mo 0.221929(17) 0.420244(12) 0.31664(3) 0.02173(9) Uani 1 1 d . . .
Mo3 Mo 0.29132(2) 0.379875(13) 0.17287(2) 0.02860(11) Uani 1 1 d . . .
Mo4 Mo 0.379601(17) 0.346499(12) 0.30469(3) 0.02397(9) Uani 1 1 d . . .
Mo5 Mo 0.251300(17) 0.324191(12) 0.32215(3) 0.02345(9) Uani 1 1 d . . .
Ti1 Ti 0.34620(3) 0.43791(3) 0.29999(5) 0.02388(19) Uani 1 1 d . . .
O1 O 0.38400(14) 0.48292(10) 0.2912(2) 0.0360(9) Uani 1 1 d . . .
O2 O 0.31806(17) 0.38550(11) 0.5492(2) 0.0398(10) Uani 1 1 d . . .
O3 O 0.16483(14) 0.44694(11) 0.3294(2) 0.0344(9) Uani 1 1 d . . .
O4 O 0.2806(2) 0.37827(13) 0.0734(2) 0.0528(12) Uani 1 1 d . . .
O5 O 0.43535(15) 0.31795(10) 0.2934(2) 0.0375(9) Uani 1 1 d . . .
O6 O 0.21367(15) 0.28245(11) 0.3287(2) 0.0383(9) Uani 1 1 d . . .
O7 O 0.34995(14) 0.42890(10) 0.4160(2) 0.0276(8) Uani 1 1 d . . .
O8 O 0.27492(13) 0.45889(9) 0.31414(19) 0.0229(7) Uani 1 1 d . . .
O9 O 0.32776(15) 0.42751(10) 0.1894(2) 0.0315(8) Uani 1 1 d . . .
O10 O 0.40389(14) 0.39789(10) 0.2912(2) 0.0323(9) Uani 1 1 d . . .
O11 O 0.37273(14) 0.35233(10) 0.4141(2) 0.0277(8) Uani 1 1 d . . .
O12 O 0.24427(14) 0.41273(10) 0.43321(19) 0.0258(8) Uani 1 1 d . . .
O13 O 0.22537(15) 0.41105(10) 0.2080(2) 0.0305(8) Uani 1 1 d . . .
O14 O 0.35358(15) 0.34975(10) 0.1899(2) 0.0331(9) Uani 1 1 d . . .
O15 O 0.27102(14) 0.33608(10) 0.42927(19) 0.0263(8) Uani 1 1 d . . .
O16 O 0.19824(13) 0.36559(10) 0.3300(2) 0.0296(8) Uani 1 1 d . . .
O17 O 0.24930(15) 0.33514(10) 0.2099(2) 0.0324(8) Uani 1 1 d . . .
O18 O 0.32261(13) 0.30579(9) 0.30861(19) 0.0239(7) Uani 1 1 d . . .
O19 O 0.30103(12) 0.38356(9) 0.31101(17) 0.0172(6) Uani 1 1 d . . .
C1 C 0.4306(2) 0.50659(17) 0.2982(3) 0.0348(13) Uani 1 1 d . . .
C2 C 0.4143(3) 0.54932(19) 0.3066(5) 0.061(2) Uani 1 1 d . . .
H2A H 0.3942 0.5527 0.3557 0.091 Uiso 1 1 calc R . .
H2B H 0.3916 0.5570 0.2610 0.091 Uiso 1 1 calc R . .
H2C H 0.4464 0.5662 0.3085 0.091 Uiso 1 1 calc R . .
C3 C 0.4619(3) 0.5011(2) 0.2224(4) 0.0575(19) Uani 1 1 d . . .
H3A H 0.4720 0.4731 0.2169 0.086 Uiso 1 1 calc R . .
H3B H 0.4944 0.5176 0.2246 0.086 Uiso 1 1 calc R . .
H3C H 0.4396 0.5091 0.1767 0.086 Uiso 1 1 calc R . .
C4 C 0.4621(3) 0.4921(2) 0.3704(4) 0.0571(19) Uani 1 1 d . . .
H4A H 0.4723 0.4642 0.3628 0.086 Uiso 1 1 calc R . .
H4B H 0.4399 0.4945 0.4177 0.086 Uiso 1 1 calc R . .
H4C H 0.4946 0.5083 0.3774 0.086 Uiso 1 1 calc R . .
Mo6 Mo 0.892670(18) 0.400886(14) 0.28297(3) 0.02932(11) Uani 1 1 d . . .
Mo7 Mo 0.78678(2) 0.437746(12) 0.18718(3) 0.02968(11) Uani 1 1 d . . .
Mo8 Mo 0.746917(17) 0.347246(13) 0.14283(2) 0.02361(9) Uani 1 1 d . . .
Mo9 Mo 0.852283(16) 0.310189(12) 0.23777(2) 0.02008(9) Uani 1 1 d . . .
Mo10 Mo 0.770987(16) 0.372065(12) 0.33008(2) 0.01909(9) Uani 1 1 d . . .
Ti2 Ti 0.86520(4) 0.37592(3) 0.10415(5) 0.0271(2) Uani 1 1 d . . .
O20 O 0.90402(16) 0.38150(11) 0.0165(2) 0.0395(10) Uani 1 1 d . . .
O21 O 0.94300(16) 0.42291(13) 0.3359(2) 0.0480(11) Uani 1 1 d . . .
O22 O 0.75877(18) 0.48330(10) 0.1713(2) 0.0451(11) Uani 1 1 d . . .
O23 O 0.69285(14) 0.32562(11) 0.0980(2) 0.0332(9) Uani 1 1 d . . .
O24 O 0.87740(14) 0.26445(10) 0.2595(2) 0.0293(8) Uani 1 1 d . . .
O25 O 0.73557(14) 0.36929(10) 0.41530(19) 0.0255(8) Uani 1 1 d . . .
O26 O 0.91549(14) 0.40117(10) 0.1799(2) 0.0331(9) Uani 1 1 d . . .
O27 O 0.82635(16) 0.42792(10) 0.0989(2) 0.0345(9) Uani 1 1 d . . .
O28 O 0.79821(14) 0.35146(10) 0.06514(19) 0.0274(8) Uani 1 1 d . . .
O29 O 0.88750(13) 0.32483(9) 0.14541(19) 0.0257(8) Uani 1 1 d . . .
O30 O 0.90593(13) 0.34614(10) 0.29438(19) 0.0254(7) Uani 1 1 d . . .
O31 O 0.84726(15) 0.44856(10) 0.2511(2) 0.0317(9) Uani 1 1 d . . .
O32 O 0.73029(14) 0.40179(10) 0.13871(19) 0.0296(8) Uani 1 1 d . . .
O33 O 0.78875(13) 0.29902(9) 0.18093(18) 0.0204(7) Uani 1 1 d . . .
O34 O 0.83713(14) 0.39548(10) 0.36270(19) 0.0261(8) Uani 1 1 d . . .
O35 O 0.75057(14) 0.42158(9) 0.28627(19) 0.0249(8) Uani 1 1 d . . .
O36 O 0.72378(13) 0.34765(10) 0.25366(19) 0.0248(7) Uani 1 1 d . . .
O37 O 0.80967(13) 0.32178(9) 0.32953(18) 0.0219(7) Uani 1 1 d . . .
O38 O 0.81987(13) 0.37415(9) 0.21160(18) 0.0202(7) Uani 1 1 d . . .
C5 C 0.9370(2) 0.40561(16) -0.0332(3) 0.0297(12) Uani 1 1 d . . .
C6 C 0.9927(3) 0.3883(2) -0.0313(4) 0.0532(18) Uani 1 1 d . . .
H6A H 1.0075 0.3899 0.0229 0.080 Uiso 1 1 calc R . .
H6B H 1.0156 0.4034 -0.0673 0.080 Uiso 1 1 calc R . .
H6C H 0.9912 0.3604 -0.0483 0.080 Uiso 1 1 calc R . .
C7 C 0.9143(3) 0.4031(2) -0.1164(4) 0.0526(17) Uani 1 1 d . . .
H7A H 0.8781 0.4144 -0.1178 0.079 Uiso 1 1 calc R . .
H7B H 0.9128 0.3752 -0.1332 0.079 Uiso 1 1 calc R . .
H7C H 0.9373 0.4181 -0.1524 0.079 Uiso 1 1 calc R . .
C8 C 0.9367(3) 0.44787(16) -0.0023(4) 0.0442(15) Uani 1 1 d . . .
H8A H 0.9519 0.4484 0.0517 0.066 Uiso 1 1 calc R . .
H8B H 0.8998 0.4578 -0.0018 0.066 Uiso 1 1 calc R . .
H8C H 0.9583 0.4647 -0.0369 0.066 Uiso 1 1 calc R . .
N1 N 0.28047(17) 0.52589(12) 0.0784(2) 0.0317(10) Uani 1 1 d DU . .
C9 C 0.3296(2) 0.50055(18) 0.0652(3) 0.0389(13) Uani 1 1 d DU . .
H9A H 0.3211 0.4729 0.0805 0.047 Uiso 1 1 calc R . .
H9B H 0.3585 0.5100 0.1016 0.047 Uiso 1 1 calc R . .
C10 C 0.3512(3) 0.5001(2) -0.0186(4) 0.0541(17) Uani 1 1 d DU A .
H10A H 0.3226 0.4920 -0.0567 0.065 Uiso 1 1 calc R . .
H10B H 0.3637 0.5271 -0.0334 0.065 Uiso 1 1 calc R . .
C11 C 0.3975(3) 0.4709(3) -0.0211(5) 0.083(3) Uani 1 1 d DU . .
H11A H 0.3952 0.4518 0.0234 0.099 Uiso 0.300(13) 1 calc PR A 1
H11B H 0.3966 0.4559 -0.0717 0.099 Uiso 0.300(13) 1 calc PR A 1
H11C H 0.4227 0.4776 0.0230 0.099 Uiso 0.700(13) 1 calc PR A 2
H11D H 0.3831 0.4441 -0.0100 0.099 Uiso 0.700(13) 1 calc PR A 2
C12X C 0.4487(6) 0.4949(7) -0.0141(15) 0.072(8) Uani 0.300(13) 1 d PDU A 1
H12A H 0.4796 0.4768 -0.0129 0.108 Uiso 0.300(13) 1 calc PR A 1
H12B H 0.4484 0.5105 0.0350 0.108 Uiso 0.300(13) 1 calc PR A 1
H12C H 0.4514 0.5128 -0.0598 0.108 Uiso 0.300(13) 1 calc PR A 1
C12Y C 0.4281(5) 0.4686(4) -0.0933(6) 0.088(5) Uani 0.700(13) 1 d PDU A 2
H12D H 0.4574 0.4494 -0.0861 0.132 Uiso 0.700(13) 1 calc PR A 2
H12E H 0.4430 0.4948 -0.1056 0.132 Uiso 0.700(13) 1 calc PR A 2
H12F H 0.4045 0.4599 -0.1372 0.132 Uiso 0.700(13) 1 calc PR A 2
C13 C 0.2900(2) 0.56883(16) 0.0540(3) 0.0418(14) Uani 1 1 d DU . .
H13A H 0.2968 0.5696 -0.0038 0.050 Uiso 1 1 calc R . .
H13B H 0.2568 0.5842 0.0635 0.050 Uiso 1 1 calc R . .
C14 C 0.3363(3) 0.58914(19) 0.0972(4) 0.063(2) Uani 1 1 d DU . .
H14A H 0.3686 0.5721 0.0945 0.076 Uiso 1 1 calc R . .
H14B H 0.3272 0.5926 0.1538 0.076 Uiso 1 1 calc R . .
C15 C 0.3482(3) 0.6294(2) 0.0610(5) 0.082(3) Uani 1 1 d DU . .
H15A H 0.3165 0.6468 0.0662 0.099 Uiso 1 1 calc R . .
H15B H 0.3553 0.6260 0.0037 0.099 Uiso 1 1 calc R . .
C16 C 0.3962(4) 0.6490(3) 0.1010(7) 0.126(5) Uani 1 1 d DU . .
H16A H 0.4033 0.6746 0.0752 0.189 Uiso 1 1 calc R . .
H16B H 0.4277 0.6318 0.0963 0.189 Uiso 1 1 calc R . .
H16C H 0.3887 0.6535 0.1572 0.189 Uiso 1 1 calc R . .
C17 C 0.2687(2) 0.52236(16) 0.1667(3) 0.0347(12) Uani 1 1 d DU . .
H17A H 0.2663 0.4938 0.1805 0.042 Uiso 1 1 calc R . .
H17B H 0.2993 0.5337 0.1973 0.042 Uiso 1 1 calc R . .
C18 C 0.2176(2) 0.54279(17) 0.1927(3) 0.0397(14) Uani 1 1 d DU . .
H18A H 0.1861 0.5271 0.1747 0.048 Uiso 1 1 calc R . .
H18B H 0.2152 0.5695 0.1680 0.048 Uiso 1 1 calc R . .
C19 C 0.2173(3) 0.54686(18) 0.2830(3) 0.0520(17) Uani 1 1 d DU . .
H19A H 0.2253 0.5206 0.3072 0.062 Uiso 1 1 calc R . .
H19B H 0.2461 0.5655 0.2998 0.062 Uiso 1 1 calc R . .
C20 C 0.1646(3) 0.5617(2) 0.3139(4) 0.068(2) Uani 1 1 d DU . .
H20A H 0.1669 0.5640 0.3719 0.102 Uiso 1 1 calc R . .
H20B H 0.1361 0.5429 0.2992 0.102 Uiso 1 1 calc R . .
H20C H 0.1566 0.5878 0.2908 0.102 Uiso 1 1 calc R . .
C21 C 0.2338(2) 0.51091(15) 0.0277(3) 0.0331(12) Uani 1 1 d DU . .
H21A H 0.2018 0.5272 0.0398 0.040 Uiso 1 1 calc R . .
H21B H 0.2423 0.5154 -0.0288 0.040 Uiso 1 1 calc R . .
C22 C 0.2193(2) 0.46757(15) 0.0381(3) 0.0362(13) Uani 1 1 d DU . .
H22A H 0.2105 0.4625 0.0943 0.043 Uiso 1 1 calc R . .
H22B H 0.2504 0.4508 0.0244 0.043 Uiso 1 1 calc R . .
C23 C 0.1718(2) 0.45659(18) -0.0146(4) 0.0467(15) Uani 1 1 d DU . .
H23A H 0.1800 0.4632 -0.0704 0.056 Uiso 1 1 calc R . .
H23B H 0.1403 0.4726 0.0011 0.056 Uiso 1 1 calc R . .
C24 C 0.1579(3) 0.41284(19) -0.0091(5) 0.063(2) Uani 1 1 d DU . .
H24A H 0.1268 0.4071 -0.0436 0.094 Uiso 1 1 calc R . .
H24B H 0.1494 0.4062 0.0459 0.094 Uiso 1 1 calc R . .
H24C H 0.1886 0.3969 -0.0261 0.094 Uiso 1 1 calc R . .
N2 N 0.81763(16) 0.20688(11) 0.0498(2) 0.0259(9) Uani 1 1 d DU . .
C25 C 0.8545(2) 0.24220(14) 0.0372(3) 0.0274(11) Uani 1 1 d DU . .
H25A H 0.8363 0.2665 0.0561 0.033 Uiso 1 1 calc R . .
H25B H 0.8874 0.2385 0.0702 0.033 Uiso 1 1 calc R . .
C26 C 0.8708(2) 0.24851(18) -0.0482(3) 0.0430(15) Uani 1 1 d DU . .
H26A H 0.8385 0.2549 -0.0809 0.052 Uiso 1 1 calc R . .
H26B H 0.8864 0.2236 -0.0691 0.052 Uiso 1 1 calc R . .
C27 C 0.9112(2) 0.28181(16) -0.0555(3) 0.0373(13) Uani 1 1 d DU . .
H27A H 0.9172 0.2871 -0.1125 0.045 Uiso 1 1 calc R . .
H27B H 0.8961 0.3063 -0.0318 0.045 Uiso 1 1 calc R . .
C28 C 0.9639(3) 0.2730(3) -0.0161(5) 0.083(3) Uani 1 1 d DU . .
H28A H 0.9881 0.2957 -0.0230 0.125 Uiso 1 1 calc R . .
H28B H 0.9796 0.2493 -0.0400 0.125 Uiso 1 1 calc R . .
H28C H 0.9585 0.2684 0.0407 0.125 Uiso 1 1 calc R . .
C29 C 0.8432(2) 0.16822(14) 0.0229(3) 0.0290(11) Uani 1 1 d DU . .
H29A H 0.8167 0.1465 0.0282 0.035 Uiso 1 1 calc R . .
H29B H 0.8518 0.1706 -0.0342 0.035 Uiso 1 1 calc R . .
C30 C 0.8938(2) 0.15658(16) 0.0680(3) 0.0358(13) Uani 1 1 d DU . .
H30A H 0.8850 0.1505 0.1238 0.043 Uiso 1 1 calc R . .
H30B H 0.9195 0.1791 0.0679 0.043 Uiso 1 1 calc R . .
C31 C 0.9195(3) 0.12027(18) 0.0298(4) 0.0487(16) Uani 1 1 d DU . .
H31A H 0.8918 0.0995 0.0212 0.058 Uiso 1 1 calc R . .
H31B H 0.9337 0.1278 -0.0226 0.058 Uiso 1 1 calc R . .
C32 C 0.9644(3) 0.1035(2) 0.0809(4) 0.069(2) Uani 1 1 d DU . .
H32A H 0.9795 0.0801 0.0549 0.103 Uiso 1 1 calc R . .
H32B H 0.9504 0.0959 0.1328 0.103 Uiso 1 1 calc R . .
H32C H 0.9924 0.1237 0.0882 0.103 Uiso 1 1 calc R . .
C33 C 0.8056(2) 0.20533(15) 0.1381(3) 0.0326(12) Uani 1 1 d DU . .
H33A H 0.8400 0.2028 0.1679 0.039 Uiso 1 1 calc R . .
H33B H 0.7891 0.2309 0.1535 0.039 Uiso 1 1 calc R . .
C34 C 0.7689(3) 0.17181(19) 0.1634(3) 0.0498(16) Uani 1 1 d DU . .
H34A H 0.7360 0.1723 0.1297 0.060 Uiso 1 1 calc R . .
H34B H 0.7872 0.1461 0.1544 0.060 Uiso 1 1 calc R . .
C35 C 0.7533(3) 0.1744(2) 0.2491(4) 0.071(2) Uani 1 1 d DU . .
H35A H 0.7351 0.2002 0.2581 0.085 Uiso 1 1 calc R . .
H35B H 0.7273 0.1530 0.2605 0.085 Uiso 1 1 calc R . .
C36 C 0.7998(4) 0.1709(3) 0.3057(5) 0.091(3) Uani 1 1 d DU . .
H36A H 0.7871 0.1731 0.3603 0.137 Uiso 1 1 calc R . .
H36B H 0.8255 0.1923 0.2955 0.137 Uiso 1 1 calc R . .
H36C H 0.8174 0.1451 0.2984 0.137 Uiso 1 1 calc R . .
C37 C 0.76648(19) 0.21154(14) 0.0005(3) 0.0278(11) Uani 1 1 d DU . .
H37A H 0.7429 0.1885 0.0108 0.033 Uiso 1 1 calc R . .
H37B H 0.7758 0.2109 -0.0564 0.033 Uiso 1 1 calc R . .
C38 C 0.7351(2) 0.24942(16) 0.0162(3) 0.0381(13) Uani 1 1 d DU . .
H38A H 0.7289 0.2521 0.0740 0.046 Uiso 1 1 calc R . .
H38B H 0.7562 0.2727 -0.0011 0.046 Uiso 1 1 calc R . .
C39 C 0.6815(2) 0.24877(18) -0.0279(3) 0.0401(14) Uani 1 1 d DU . .
H39A H 0.6605 0.2256 -0.0092 0.048 Uiso 1 1 calc R . .
H39B H 0.6613 0.2731 -0.0141 0.048 Uiso 1 1 calc R . .
C40 C 0.6854(3) 0.2465(2) -0.1158(4) 0.063(2) Uani 1 1 d DU . .
H40A H 0.6493 0.2459 -0.1396 0.094 Uiso 1 1 calc R . .
H40B H 0.7048 0.2223 -0.1304 0.094 Uiso 1 1 calc R . .
H40C H 0.7047 0.2698 -0.1353 0.094 Uiso 1 1 calc R . .
N3 N 0.34834(15) 0.26442(11) 0.5961(2) 0.0248(9) Uani 1 1 d DU . .
C41 C 0.3292(2) 0.22504(14) 0.5611(3) 0.0295(11) Uani 1 1 d DU . .
H41A H 0.3601 0.2066 0.5592 0.035 Uiso 1 1 calc R . .
H41B H 0.3025 0.2133 0.5972 0.035 Uiso 1 1 calc R . .
C42 C 0.3044(2) 0.22804(15) 0.4788(3) 0.0348(13) Uani 1 1 d DU . .
H42A H 0.2702 0.2430 0.4818 0.042 Uiso 1 1 calc R . .
H42B H 0.3288 0.2432 0.4442 0.042 Uiso 1 1 calc R . .
C43 C 0.2937(4) 0.18851(18) 0.4422(4) 0.067(2) Uani 1 1 d DU . .
H43A H 0.2668 0.1743 0.4741 0.080 Uiso 1 1 calc R . .
H43B H 0.3272 0.1727 0.4435 0.080 Uiso 1 1 calc R . .
C44 C 0.2734(3) 0.1916(2) 0.3572(4) 0.067(2) Uani 1 1 d DU . .
H44A H 0.2668 0.1649 0.3359 0.100 Uiso 1 1 calc R . .
H44B H 0.3003 0.2051 0.3250 0.100 Uiso 1 1 calc R . .
H44C H 0.2399 0.2069 0.3556 0.100 Uiso 1 1 calc R . .
C45 C 0.30221(19) 0.29347(14) 0.6002(3) 0.0260(10) Uani 1 1 d DU . .
H45A H 0.2907 0.3001 0.5452 0.031 Uiso 1 1 calc R . .
H45B H 0.3156 0.3183 0.6252 0.031 Uiso 1 1 calc R . .
C46 C 0.2535(2) 0.27984(15) 0.6451(3) 0.0321(12) Uani 1 1 d DU . .
H46A H 0.2370 0.2566 0.6181 0.038 Uiso 1 1 calc R . .
H46B H 0.2642 0.2718 0.6997 0.038 Uiso 1 1 calc R . .
C47 C 0.2135(2) 0.31359(17) 0.6483(4) 0.0506(17) Uani 1 1 d DU . .
H47A H 0.2309 0.3368 0.6740 0.061 Uiso 1 1 calc R . .
H47B H 0.2034 0.3213 0.5934 0.061 Uiso 1 1 calc R . .
C48 C 0.1635(3) 0.3037(2) 0.6926(4) 0.0581(19) Uani 1 1 d DU . .
H48A H 0.1393 0.3267 0.6918 0.087 Uiso 1 1 calc R . .
H48B H 0.1729 0.2969 0.7477 0.087 Uiso 1 1 calc R . .
H48C H 0.1455 0.2810 0.6671 0.087 Uiso 1 1 calc R . .
C49 C 0.3723(2) 0.25607(15) 0.6779(3) 0.0292(11) Uani 1 1 d DU . .
H49A H 0.3440 0.2449 0.7119 0.035 Uiso 1 1 calc R . .
H49B H 0.4007 0.2356 0.6728 0.035 Uiso 1 1 calc R . .
C50 C 0.3962(3) 0.29219(17) 0.7187(3) 0.0411(14) Uani 1 1 d DU . .
H50A H 0.3677 0.3124 0.7262 0.049 Uiso 1 1 calc R . .
H50B H 0.4239 0.3040 0.6846 0.049 Uiso 1 1 calc R . .
C51 C 0.4211(2) 0.28146(17) 0.7992(3) 0.0406(14) Uani 1 1 d DU . .
H51A H 0.3937 0.2689 0.8329 0.049 Uiso 1 1 calc R . .
H51B H 0.4505 0.2621 0.7917 0.049 Uiso 1 1 calc R . .
C52 C 0.4430(3) 0.3184(2) 0.8402(4) 0.064(2) Uani 1 1 d DU . .
H52A H 0.4593 0.3110 0.8915 0.096 Uiso 1 1 calc R . .
H52B H 0.4136 0.3373 0.8489 0.096 Uiso 1 1 calc R . .
H52C H 0.4701 0.3308 0.8068 0.096 Uiso 1 1 calc R . .
C53 C 0.3895(2) 0.28371(15) 0.5427(3) 0.0307(12) Uani 1 1 d DU . .
H53A H 0.3721 0.2894 0.4906 0.037 Uiso 1 1 calc R . .
H53B H 0.4003 0.3095 0.5664 0.037 Uiso 1 1 calc R . .
C54 C 0.4397(2) 0.25944(17) 0.5286(3) 0.0384(13) Uani 1 1 d DU . .
H54A H 0.4559 0.2516 0.5804 0.046 Uiso 1 1 calc R . .
H54B H 0.4300 0.2349 0.4992 0.046 Uiso 1 1 calc R . .
C55 C 0.4799(2) 0.28277(19) 0.4820(4) 0.0463(15) Uani 1 1 d DU . .
H55A H 0.4884 0.3077 0.5110 0.056 Uiso 1 1 calc R . .
H55B H 0.4635 0.2902 0.4301 0.056 Uiso 1 1 calc R . .
C56 C 0.5311(2) 0.2604(2) 0.4679(4) 0.0537(18) Uani 1 1 d DU . .
H56A H 0.5556 0.2771 0.4375 0.081 Uiso 1 1 calc R . .
H56B H 0.5231 0.2361 0.4378 0.081 Uiso 1 1 calc R . .
H56C H 0.5479 0.2534 0.5190 0.081 Uiso 1 1 calc R . .
N4 N 0.06192(15) 0.32277(12) 0.2310(2) 0.0273(9) Uani 1 1 d DU . .
C57 C 0.0835(2) 0.32370(18) 0.3160(3) 0.0385(13) Uani 1 1 d DU B .
H57A H 0.0996 0.2975 0.3284 0.046 Uiso 1 1 calc R . .
H57B H 0.1126 0.3437 0.3194 0.046 Uiso 1 1 calc R . .
C58 C 0.0426(3) 0.3332(2) 0.3792(3) 0.063(2) Uani 1 1 d DU . .
H58A H 0.0188 0.3101 0.3885 0.075 Uiso 0.392(14) 1 calc PR B 1
H58B H 0.0202 0.3563 0.3631 0.075 Uiso 0.392(14) 1 calc PR B 1
H58C H 0.0082 0.3201 0.3648 0.075 Uiso 0.608(14) 1 calc PR B 2
H58D H 0.0362 0.3623 0.3797 0.075 Uiso 0.608(14) 1 calc PR B 2
C59X C 0.0763(8) 0.3430(6) 0.4550(8) 0.063(5) Uani 0.392(14) 1 d PDU B 1
H59A H 0.1050 0.3622 0.4420 0.076 Uiso 0.392(14) 1 calc PR B 1
H59B H 0.0531 0.3552 0.4955 0.076 Uiso 0.392(14) 1 calc PR B 1
C60X C 0.1004(11) 0.3054(7) 0.4867(13) 0.099(9) Uani 0.392(14) 1 d PDU B 1
H60A H 0.0807 0.2969 0.5337 0.148 Uiso 0.392(14) 1 calc PR B 1
H60B H 0.1381 0.3101 0.5013 0.148 Uiso 0.392(14) 1 calc PR B 1
H60C H 0.0981 0.2847 0.4459 0.148 Uiso 0.392(14) 1 calc PR B 1
C59Y C 0.0598(5) 0.3199(3) 0.4633(5) 0.053(3) Uani 0.608(14) 1 d PDU B 2
H59C H 0.0295 0.3225 0.5002 0.063 Uiso 0.608(14) 1 calc PR B 2
H59D H 0.0716 0.2918 0.4627 0.063 Uiso 0.608(14) 1 calc PR B 2
C60Y C 0.1049(5) 0.3463(4) 0.4886(8) 0.074(5) Uani 0.608(14) 1 d PDU B 2
H60D H 0.1169 0.3390 0.5423 0.110 Uiso 0.608(14) 1 calc PR B 2
H60E H 0.0927 0.3740 0.4883 0.110 Uiso 0.608(14) 1 calc PR B 2
H60F H 0.1347 0.3432 0.4518 0.110 Uiso 0.608(14) 1 calc PR B 2
C61 C 0.0179(2) 0.29152(14) 0.2219(3) 0.0301(11) Uani 1 1 d DU . .
H61A H -0.0135 0.3002 0.2526 0.036 Uiso 1 1 calc R . .
H61B H 0.0067 0.2903 0.1653 0.036 Uiso 1 1 calc R . .
C62 C 0.0335(2) 0.25008(16) 0.2489(4) 0.0457(15) Uani 1 1 d DU . .
H62A H 0.0692 0.2434 0.2276 0.055 Uiso 1 1 calc R . .
H62B H 0.0363 0.2496 0.3076 0.055 Uiso 1 1 calc R . .
C63 C -0.0065(2) 0.21914(16) 0.2217(4) 0.0430(14) Uani 1 1 d DU . .
H63A H -0.0427 0.2273 0.2389 0.052 Uiso 1 1 calc R . .
H63B H -0.0071 0.2182 0.1629 0.052 Uiso 1 1 calc R . .
C64 C 0.0052(3) 0.17813(18) 0.2531(4) 0.0572(18) Uani 1 1 d DU . .
H64A H -0.0221 0.1595 0.2330 0.086 Uiso 1 1 calc R . .
H64B H 0.0046 0.1785 0.3113 0.086 Uiso 1 1 calc R . .
H64C H 0.0406 0.1696 0.2355 0.086 Uiso 1 1 calc R . .
C65 C 0.1092(2) 0.31363(16) 0.1783(3) 0.0321(12) Uani 1 1 d DU . .
H65A H 0.1371 0.3342 0.1875 0.039 Uiso 1 1 calc R . .
H65B H 0.1247 0.2877 0.1948 0.039 Uiso 1 1 calc R . .
C66 C 0.0963(2) 0.3119(2) 0.0903(3) 0.0451(15) Uani 1 1 d DU . .
H66A H 0.0676 0.2921 0.0805 0.054 Uiso 1 1 calc R . .
H66B H 0.0828 0.3382 0.0724 0.054 Uiso 1 1 calc R . .
C67 C 0.1449(3) 0.3009(2) 0.0423(4) 0.0552(18) Uani 1 1 d DU . .
H67A H 0.1739 0.3204 0.0529 0.066 Uiso 1 1 calc R . .
H67B H 0.1580 0.2744 0.0596 0.066 Uiso 1 1 calc R . .
C68 C 0.1325(3) 0.2999(3) -0.0458(4) 0.076(2) Uani 1 1 d DU . .
H68A H 0.1650 0.2929 -0.0747 0.114 Uiso 1 1 calc R . .
H68B H 0.1197 0.3261 -0.0632 0.114 Uiso 1 1 calc R . .
H68C H 0.1046 0.2799 -0.0568 0.114 Uiso 1 1 calc R . .
C69 C 0.0368(2) 0.36248(14) 0.2087(3) 0.0317(12) Uani 1 1 d DU . .
H69A H 0.0210 0.3602 0.1545 0.038 Uiso 1 1 calc R . .
H69B H 0.0071 0.3678 0.2454 0.038 Uiso 1 1 calc R . .
C70 C 0.0742(2) 0.39770(16) 0.2102(4) 0.0417(14) Uani 1 1 d DU . .
H70A H 0.0887 0.4013 0.2649 0.050 Uiso 1 1 calc R . .
H70B H 0.1048 0.3923 0.1750 0.050 Uiso 1 1 calc R . .
C71 C 0.0471(2) 0.43534(16) 0.1841(4) 0.0478(16) Uani 1 1 d DU . .
H71A H 0.0178 0.4413 0.2214 0.057 Uiso 1 1 calc R . .
H71B H 0.0304 0.4309 0.1310 0.057 Uiso 1 1 calc R . .
C72 C 0.0831(3) 0.47101(18) 0.1797(4) 0.0528(17) Uani 1 1 d DU . .
H72A H 0.0622 0.4942 0.1624 0.079 Uiso 1 1 calc R . .
H72B H 0.1116 0.4659 0.1415 0.079 Uiso 1 1 calc R . .
H72C H 0.0992 0.4762 0.2322 0.079 Uiso 1 1 calc R . .
N5 N 0.83227(19) 0.53826(13) 0.3875(3) 0.0457(12) Uani 1 1 d DU C .
C73 C 0.7954(3) 0.57170(19) 0.3625(4) 0.0566(16) Uani 1 1 d DU . .
H73A H 0.7766 0.5795 0.4114 0.068 Uiso 0.408(15) 1 calc PR C 1
H73B H 0.8194 0.5942 0.3497 0.068 Uiso 0.408(15) 1 calc PR C 1
H73C H 0.8160 0.5966 0.3553 0.068 Uiso 0.592(15) 1 calc PR C 2
H73D H 0.7679 0.5763 0.4032 0.068 Uiso 0.592(15) 1 calc PR C 2
C74X C 0.7533(5) 0.5717(5) 0.2984(7) 0.045(4) Uani 0.408(15) 1 d PDU C 1
H74A H 0.7230 0.5883 0.3163 0.054 Uiso 0.408(15) 1 calc PR C 1
H74B H 0.7398 0.5442 0.2922 0.054 Uiso 0.408(15) 1 calc PR C 1
C75X C 0.7700(7) 0.5864(5) 0.2175(8) 0.053(4) Uani 0.408(15) 1 d PDU C 1
H75A H 0.7819 0.6145 0.2218 0.063 Uiso 0.408(15) 1 calc PR C 1
H75B H 0.8006 0.5704 0.1987 0.063 Uiso 0.408(15) 1 calc PR C 1
C76X C 0.7242(9) 0.5835(8) 0.1580(12) 0.057(6) Uani 0.408(15) 1 d PDU C 1
H76A H 0.7355 0.5944 0.1069 0.085 Uiso 0.408(15) 1 calc PR C 1
H76B H 0.6935 0.5988 0.1772 0.085 Uiso 0.408(15) 1 calc PR C 1
H76C H 0.7139 0.5556 0.1513 0.085 Uiso 0.408(15) 1 calc PR C 1
C74Y C 0.7686(5) 0.5585(4) 0.2822(7) 0.059(3) Uani 0.592(15) 1 d PDU C 2
H74C H 0.7964 0.5520 0.2429 0.071 Uiso 0.592(15) 1 calc PR C 2
H74D H 0.7462 0.5345 0.2904 0.071 Uiso 0.592(15) 1 calc PR C 2
C75Y C 0.7342(6) 0.5925(3) 0.2527(8) 0.073(4) Uani 0.592(15) 1 d PDU C 2
H75C H 0.7087 0.5999 0.2946 0.088 Uiso 0.592(15) 1 calc PR C 2
H75D H 0.7575 0.6158 0.2430 0.088 Uiso 0.592(15) 1 calc PR C 2
C76Y C 0.7031(8) 0.5830(7) 0.1775(10) 0.090(8) Uani 0.592(15) 1 d PDU C 2
H76D H 0.6830 0.6066 0.1602 0.134 Uiso 0.592(15) 1 calc PR C 2
H76E H 0.6782 0.5612 0.1875 0.134 Uiso 0.592(15) 1 calc PR C 2
H76F H 0.7281 0.5752 0.1359 0.134 Uiso 0.592(15) 1 calc PR C 2
C77 C 0.8721(3) 0.52867(19) 0.3219(4) 0.063(2) Uani 1 1 d DU . .
H77A H 0.8955 0.5067 0.3407 0.075 Uiso 1 1 calc R C .
H77B H 0.8516 0.5188 0.2750 0.075 Uiso 1 1 calc R . .
C78 C 0.9075(3) 0.56251(19) 0.2956(4) 0.059(2) Uani 1 1 d DU C .
H78A H 0.9231 0.5761 0.3428 0.071 Uiso 0.641(17) 1 calc PR D 1
H78B H 0.8856 0.5821 0.2654 0.071 Uiso 0.641(17) 1 calc PR D 1
H78C H 0.8887 0.5878 0.3065 0.071 Uiso 0.359(17) 1 calc PR D 2
H78D H 0.9407 0.5622 0.3287 0.071 Uiso 0.359(17) 1 calc PR D 2
C79X C 0.9532(4) 0.5468(4) 0.2426(6) 0.055(4) Uani 0.641(17) 1 d PDU C 1
H79A H 0.9741 0.5700 0.2242 0.066 Uiso 0.641(17) 1 calc PR D 1
H79B H 0.9775 0.5304 0.2762 0.066 Uiso 0.641(17) 1 calc PR D 1
C79Y C 0.9232(10) 0.5624(4) 0.2097(9) 0.049(5) Uani 0.359(17) 1 d PDU C 2
H79C H 0.8928 0.5734 0.1780 0.058 Uiso 0.359(17) 1 calc PR D 2
H79D H 0.9539 0.5808 0.2038 0.058 Uiso 0.359(17) 1 calc PR D 2
C80 C 0.9380(3) 0.5239(2) 0.1748(4) 0.067(2) Uani 1 1 d DU . .
H80A H 0.9702 0.5157 0.1466 0.101 Uiso 0.641(17) 1 calc PR D 1
H80B H 0.9152 0.5400 0.1394 0.101 Uiso 0.641(17) 1 calc PR D 1
H80C H 0.9181 0.5004 0.1918 0.101 Uiso 0.641(17) 1 calc PR D 1
H80D H 0.9462 0.5276 0.1186 0.101 Uiso 0.359(17) 1 calc PR D 2
H80E H 0.9080 0.5053 0.1797 0.101 Uiso 0.359(17) 1 calc PR D 2
H80F H 0.9696 0.5133 0.2030 0.101 Uiso 0.359(17) 1 calc PR D 2
C81 C 0.8616(2) 0.55158(17) 0.4626(3) 0.0447(14) Uani 1 1 d DU . .
H81A H 0.8852 0.5742 0.4490 0.054 Uiso 1 1 calc R C .
H81B H 0.8348 0.5616 0.5004 0.054 Uiso 1 1 calc R . .
C82 C 0.8954(2) 0.52032(18) 0.5045(4) 0.0519(16) Uani 1 1 d DU C .
H82A H 0.9143 0.5042 0.4645 0.062 Uiso 1 1 calc R . .
H82B H 0.8717 0.5023 0.5346 0.062 Uiso 1 1 calc R . .
C83 C 0.9364(2) 0.53892(19) 0.5613(4) 0.0538(17) Uani 1 1 d DU . .
H83A H 0.9615 0.5555 0.5305 0.065 Uiso 1 1 calc R C .
H83B H 0.9176 0.5566 0.5988 0.065 Uiso 1 1 calc R . .
C84 C 0.9681(3) 0.5085(2) 0.6079(5) 0.069(2) Uani 1 1 d DU C .
H84A H 0.9938 0.5221 0.6431 0.104 Uiso 1 1 calc R . .
H84B H 0.9874 0.4913 0.5712 0.104 Uiso 1 1 calc R . .
H84C H 0.9436 0.4925 0.6396 0.104 Uiso 1 1 calc R . .
C85 C 0.8008(3) 0.50023(17) 0.4025(4) 0.0479(17) Uani 1 1 d DU . .
H85A H 0.7848 0.4911 0.3514 0.057 Uiso 1 1 calc R C .
H85B H 0.8260 0.4794 0.4212 0.057 Uiso 1 1 calc R . .
C86 C 0.7566(3) 0.50432(17) 0.4623(4) 0.0491(17) Uani 1 1 d DU C .
H86A H 0.7290 0.5231 0.4419 0.059 Uiso 1 1 calc R . .
H86B H 0.7716 0.5152 0.5126 0.059 Uiso 1 1 calc R . .
C87 C 0.7308(3) 0.46407(18) 0.4780(4) 0.058(2) Uani 1 1 d DU . .
H87A H 0.7200 0.4518 0.4267 0.070 Uiso 1 1 calc R C .
H87B H 0.7575 0.4464 0.5041 0.070 Uiso 1 1 calc R . .
C88 C 0.6829(3) 0.4677(2) 0.5293(5) 0.075(3) Uani 1 1 d DU C .
H88A H 0.6685 0.4412 0.5401 0.113 Uiso 1 1 calc R . .
H88B H 0.6555 0.4838 0.5020 0.113 Uiso 1 1 calc R . .
H88C H 0.6933 0.4806 0.5795 0.113 Uiso 1 1 calc R . .
N6 N 0.57350(15) 0.37488(13) 0.2627(3) 0.0338(10) Uani 1 1 d DU . .
C89 C 0.5223(2) 0.38404(19) 0.2171(3) 0.0427(14) Uani 1 1 d DU . .
H89A H 0.5040 0.4063 0.2440 0.051 Uiso 1 1 calc R . .
H89B H 0.4985 0.3605 0.2200 0.051 Uiso 1 1 calc R . .
C90 C 0.5288(2) 0.3950(2) 0.1305(4) 0.0600(18) Uani 1 1 d DU . .
H90A H 0.5540 0.3762 0.1055 0.072 Uiso 1 1 calc R . .
H90B H 0.5442 0.4220 0.1267 0.072 Uiso 1 1 calc R . .
C91 C 0.4752(3) 0.3937(2) 0.0862(4) 0.0614(19) Uani 1 1 d DU . .
H91A H 0.4479 0.4073 0.1186 0.074 Uiso 1 1 calc R . .
H91B H 0.4784 0.4087 0.0359 0.074 Uiso 1 1 calc R . .
C92 C 0.4560(3) 0.3528(2) 0.0677(4) 0.069(2) Uani 1 1 d DU . .
H92A H 0.4211 0.3541 0.0402 0.104 Uiso 1 1 calc R . .
H92B H 0.4524 0.3377 0.1171 0.104 Uiso 1 1 calc R . .
H92C H 0.4819 0.3395 0.0334 0.104 Uiso 1 1 calc R . .
C93 C 0.6147(2) 0.40868(16) 0.2542(4) 0.0376(13) Uani 1 1 d DU . .
H93A H 0.6490 0.4002 0.2791 0.045 Uiso 1 1 calc R . .
H93B H 0.6212 0.4131 0.1970 0.045 Uiso 1 1 calc R . .
C94 C 0.5978(2) 0.44787(16) 0.2912(4) 0.0463(15) Uani 1 1 d DU . .
H94A H 0.5621 0.4555 0.2697 0.056 Uiso 1 1 calc R . .
H94B H 0.5947 0.4443 0.3494 0.056 Uiso 1 1 calc R . .
C95 C 0.6370(2) 0.48071(17) 0.2751(5) 0.0551(18) Uani 1 1 d DU . .
H95A H 0.6388 0.4853 0.2171 0.066 Uiso 1 1 calc R . .
H95B H 0.6732 0.4726 0.2943 0.066 Uiso 1 1 calc R . .
C96 C 0.6209(3) 0.51899(19) 0.3161(5) 0.066(2) Uani 1 1 d DU . .
H96A H 0.6470 0.5399 0.3043 0.099 Uiso 1 1 calc R . .
H96B H 0.6199 0.5146 0.3736 0.099 Uiso 1 1 calc R . .
H96C H 0.5853 0.5272 0.2968 0.099 Uiso 1 1 calc R . .
C97 C 0.5581(2) 0.36958(17) 0.3488(3) 0.0392(13) Uani 1 1 d DU . .
H97A H 0.5392 0.3939 0.3661 0.047 Uiso 1 1 calc R . .
H97B H 0.5324 0.3472 0.3518 0.047 Uiso 1 1 calc R . .
C98 C 0.6035(2) 0.36167(18) 0.4066(3) 0.0432(14) Uani 1 1 d DU . .
H98A H 0.6344 0.3789 0.3936 0.052 Uiso 1 1 calc R . .
H98B H 0.6150 0.3336 0.4018 0.052 Uiso 1 1 calc R . .
C99 C 0.5865(2) 0.36976(19) 0.4912(3) 0.0484(15) Uani 1 1 d DU . .
H99A H 0.5785 0.3985 0.4967 0.058 Uiso 1 1 calc R . .
H99B H 0.5530 0.3549 0.5015 0.058 Uiso 1 1 calc R . .
C100 C 0.6279(3) 0.3584(2) 0.5529(4) 0.0573(18) Uani 1 1 d DU . .
H10C H 0.6144 0.3646 0.6059 0.086 Uiso 1 1 calc R . .
H10D H 0.6610 0.3733 0.5439 0.086 Uiso 1 1 calc R . .
H10E H 0.6352 0.3298 0.5493 0.086 Uiso 1 1 calc R . .
C101 C 0.6008(2) 0.33747(15) 0.2314(3) 0.0348(12) Uani 1 1 d DU . .
H10F H 0.6105 0.3422 0.1754 0.042 Uiso 1 1 calc R . .
H10G H 0.6346 0.3334 0.2620 0.042 Uiso 1 1 calc R . .
C102 C 0.5681(2) 0.29933(15) 0.2352(4) 0.0398(14) Uani 1 1 d DU . .
H10H H 0.5615 0.2924 0.2914 0.048 Uiso 1 1 calc R . .
H10I H 0.5329 0.3033 0.2082 0.048 Uiso 1 1 calc R . .
C103 C 0.5980(2) 0.26566(17) 0.1955(3) 0.0407(14) Uani 1 1 d DU . .
H10J H 0.6012 0.2716 0.1381 0.049 Uiso 1 1 calc R . .
H10K H 0.6347 0.2639 0.2186 0.049 Uiso 1 1 calc R . .
C104 C 0.5703(3) 0.22611(18) 0.2050(4) 0.0585(19) Uani 1 1 d DU . .
H10L H 0.5908 0.2054 0.1780 0.088 Uiso 1 1 calc R . .
H10M H 0.5341 0.2276 0.1817 0.088 Uiso 1 1 calc R . .
H10N H 0.5680 0.2197 0.2617 0.088 Uiso 1 1 calc R . .
N7 N 0.4780(4) 0.3714(3) 0.6490(5) 0.105(3) Uani 1 1 d U . .
C105 C 0.4645(3) 0.3899(2) 0.5966(5) 0.0569(18) Uani 1 1 d U . .
C106 C 0.4486(3) 0.4137(2) 0.5283(5) 0.063(2) Uani 1 1 d U . .

loop_
_atom_site_aniso_label
_atom_site_aniso_U_11
_atom_site_aniso_U_22
_atom_site_aniso_U_33
_atom_site_aniso_U_23
_atom_site_aniso_U_13
_atom_site_aniso_U_12
Mo1 0.0330(3) 0.0212(2) 0.0176(2) -0.00086(17) -0.00042(17) -0.00009(18)
Mo2 0.0184(2) 0.0202(2) 0.0267(2) -0.00372(18) 0.00217(17) 0.00302(16)
Mo3 0.0433(3) 0.0262(2) 0.0164(2) -0.00107(18) 0.00271(18) 0.0096(2)
Mo4 0.0196(2) 0.0197(2) 0.0327(2) 0.00251(18) 0.00568(17) 0.00521(17)
Mo5 0.0228(2) 0.01787(19) 0.0297(2) -0.00287(18) 0.00120(17) -0.00233(17)
Ti1 0.0182(5) 0.0180(4) 0.0355(5) 0.0031(4) 0.0037(4) -0.0008(3)
O1 0.022(2) 0.0255(19) 0.061(3) 0.0077(18) 0.0035(18) -0.0053(15)
O2 0.065(3) 0.034(2) 0.0197(18) -0.0015(16) -0.0060(18) 0.001(2)
O3 0.024(2) 0.033(2) 0.046(2) -0.0085(18) 0.0027(17) 0.0090(16)
O4 0.089(4) 0.051(3) 0.0181(19) -0.0037(19) 0.004(2) 0.025(2)
O5 0.031(2) 0.0270(19) 0.055(2) 0.0049(18) 0.0102(18) 0.0114(16)
O6 0.030(2) 0.028(2) 0.057(3) -0.0004(19) -0.0004(18) -0.0076(16)
O7 0.028(2) 0.0202(17) 0.035(2) -0.0037(15) -0.0075(15) -0.0029(14)
O8 0.0225(18) 0.0175(16) 0.0287(18) -0.0017(14) 0.0030(14) 0.0039(14)
O9 0.042(2) 0.0278(19) 0.0256(18) 0.0086(16) 0.0133(16) 0.0039(16)
O10 0.0209(19) 0.0225(18) 0.054(2) 0.0054(17) 0.0092(17) 0.0018(15)
O11 0.031(2) 0.0211(17) 0.0308(19) 0.0058(15) -0.0061(15) 0.0006(15)
O12 0.033(2) 0.0232(17) 0.0215(17) -0.0029(14) 0.0065(15) 0.0016(15)
O13 0.041(2) 0.0246(18) 0.0253(18) -0.0002(15) -0.0059(16) 0.0072(16)
O14 0.042(2) 0.0278(19) 0.0296(19) 0.0002(16) 0.0149(16) 0.0104(17)
O15 0.037(2) 0.0209(17) 0.0210(17) 0.0037(14) 0.0055(15) -0.0013(15)
O16 0.0176(18) 0.0274(19) 0.044(2) -0.0026(17) 0.0057(15) -0.0025(14)
O17 0.042(2) 0.0277(19) 0.0276(19) -0.0080(16) -0.0063(16) 0.0023(16)
O18 0.0217(18) 0.0181(16) 0.0321(19) -0.0035(15) 0.0034(14) 0.0043(14)
O19 0.0158(16) 0.0157(15) 0.0200(15) -0.0001(13) 0.0009(12) -0.0020(12)
C1 0.026(3) 0.036(3) 0.042(3) 0.005(3) -0.003(2) -0.008(2)
C2 0.070(5) 0.037(4) 0.075(5) 0.001(4) 0.004(4) -0.016(3)
C3 0.032(4) 0.089(6) 0.052(4) 0.009(4) 0.003(3) -0.009(4)
C4 0.043(4) 0.076(5) 0.052(4) 0.015(4) 0.000(3) -0.008(4)
Mo6 0.0235(2) 0.0279(2) 0.0369(3) -0.0102(2) 0.01130(19) -0.00810(19)
Mo7 0.0477(3) 0.0164(2) 0.0255(2) 0.00493(18) 0.0170(2) 0.01008(19)
Mo8 0.0214(2) 0.0266(2) 0.0229(2) -0.00110(18) 0.00164(17) 0.00631(18)
Mo9 0.0191(2) 0.01759(19) 0.0237(2) -0.00010(17) 0.00390(16) 0.00571(16)
Mo10 0.0202(2) 0.01694(19) 0.0203(2) 0.00233(16) 0.00777(16) 0.00322(16)
Ti2 0.0336(5) 0.0197(4) 0.0286(5) -0.0010(4) 0.0187(4) 0.0011(4)
O20 0.054(3) 0.029(2) 0.036(2) -0.0012(17) 0.0323(19) -0.0019(18)
O21 0.041(3) 0.050(3) 0.053(3) -0.018(2) 0.010(2) -0.021(2)
O22 0.079(3) 0.0206(19) 0.036(2) 0.0107(17) 0.026(2) 0.0222(19)
O23 0.026(2) 0.041(2) 0.033(2) -0.0072(17) -0.0063(15) 0.0069(17)
O24 0.030(2) 0.0230(18) 0.035(2) 0.0014(16) 0.0026(16) 0.0101(15)
O25 0.030(2) 0.0232(17) 0.0232(17) 0.0035(14) 0.0107(14) 0.0048(15)
O26 0.028(2) 0.0298(19) 0.042(2) -0.0025(17) 0.0205(17) -0.0033(16)
O27 0.053(3) 0.0245(19) 0.0267(19) 0.0097(16) 0.0194(17) 0.0073(17)
O28 0.033(2) 0.0285(19) 0.0206(17) -0.0040(15) 0.0082(14) 0.0037(15)
O29 0.0285(19) 0.0191(17) 0.0298(18) -0.0038(15) 0.0121(15) 0.0031(14)
O30 0.0187(18) 0.0267(18) 0.0309(18) -0.0015(15) 0.0022(14) 0.0012(14)
O31 0.041(2) 0.0183(17) 0.036(2) -0.0021(15) 0.0174(17) -0.0064(15)
O32 0.033(2) 0.0302(19) 0.0255(18) 0.0045(16) 0.0044(15) 0.0137(16)
O33 0.0200(17) 0.0171(15) 0.0243(17) -0.0016(14) 0.0019(13) 0.0000(13)
O34 0.030(2) 0.0263(18) 0.0226(17) -0.0062(15) 0.0064(14) -0.0052(15)
O35 0.034(2) 0.0176(16) 0.0237(17) 0.0033(14) 0.0135(15) 0.0094(14)
O36 0.0191(18) 0.0269(18) 0.0284(18) -0.0026(15) 0.0062(14) 0.0030(14)
O37 0.0257(18) 0.0200(16) 0.0201(16) 0.0053(14) 0.0043(13) 0.0027(14)
O38 0.0226(17) 0.0168(15) 0.0214(16) 0.0040(13) 0.0080(13) 0.0020(13)
C5 0.031(3) 0.033(3) 0.026(3) 0.008(2) 0.013(2) 0.001(2)
C6 0.044(4) 0.058(4) 0.058(4) 0.013(3) 0.008(3) 0.017(3)
C7 0.053(4) 0.067(5) 0.038(3) 0.008(3) 0.002(3) 0.000(4)
C8 0.053(4) 0.030(3) 0.050(4) 0.006(3) 0.018(3) -0.005(3)
N1 0.033(3) 0.033(2) 0.029(2) 0.010(2) -0.0042(18) 0.0027(19)
C9 0.029(3) 0.045(3) 0.043(3) 0.009(3) -0.001(2) 0.005(2)
C10 0.044(4) 0.062(4) 0.056(4) 0.010(3) 0.010(3) -0.001(3)
C11 0.044(5) 0.118(7) 0.087(6) -0.016(5) 0.011(4) 0.019(4)
C12X 0.054(8) 0.10(2) 0.062(16) 0.009(15) 0.005(12) 0.011(10)
C12Y 0.073(9) 0.136(12) 0.056(7) 0.016(7) 0.014(6) 0.034(8)
C13 0.049(4) 0.037(3) 0.038(3) 0.019(3) -0.010(3) -0.006(3)
C14 0.075(5) 0.044(4) 0.070(5) 0.023(4) -0.032(4) -0.017(3)
C15 0.071(6) 0.058(5) 0.116(7) 0.045(5) -0.044(5) -0.028(4)
C16 0.121(9) 0.070(6) 0.184(11) 0.051(7) -0.079(8) -0.054(6)
C17 0.046(3) 0.029(3) 0.029(3) 0.008(2) -0.004(2) 0.002(2)
C18 0.043(4) 0.034(3) 0.042(3) 0.005(3) 0.009(3) -0.003(3)
C19 0.081(5) 0.030(3) 0.046(3) 0.004(3) 0.015(3) 0.014(3)
C20 0.093(6) 0.042(4) 0.070(5) -0.017(4) 0.033(4) -0.005(4)
C21 0.034(3) 0.034(3) 0.031(3) 0.006(2) -0.004(2) 0.002(2)
C22 0.037(3) 0.036(3) 0.036(3) 0.008(3) 0.000(2) -0.002(2)
C23 0.042(4) 0.047(3) 0.050(4) 0.011(3) -0.007(3) -0.008(3)
C24 0.061(5) 0.050(4) 0.077(5) 0.017(4) -0.021(4) -0.021(3)
N2 0.029(2) 0.021(2) 0.028(2) -0.0076(17) 0.0019(17) 0.0026(17)
C25 0.030(3) 0.025(2) 0.027(3) -0.005(2) -0.001(2) -0.002(2)
C26 0.052(4) 0.049(4) 0.028(3) -0.002(3) 0.001(3) -0.018(3)
C27 0.042(3) 0.033(3) 0.037(3) 0.000(3) 0.004(3) -0.006(2)
C28 0.047(4) 0.108(7) 0.094(6) 0.038(5) -0.008(4) -0.024(5)
C29 0.035(3) 0.024(2) 0.028(3) -0.008(2) 0.004(2) 0.006(2)
C30 0.038(3) 0.032(3) 0.038(3) -0.006(3) -0.001(2) 0.009(2)
C31 0.053(4) 0.047(4) 0.046(4) -0.005(3) 0.006(3) 0.023(3)
C32 0.063(5) 0.068(5) 0.075(5) 0.003(4) 0.007(4) 0.038(4)
C33 0.049(4) 0.025(3) 0.024(2) -0.005(2) 0.001(2) 0.008(2)
C34 0.056(4) 0.047(4) 0.047(3) 0.003(3) 0.016(3) -0.003(3)
C35 0.094(6) 0.068(5) 0.052(4) 0.000(4) 0.023(4) 0.001(5)
C36 0.116(8) 0.087(7) 0.071(5) -0.014(5) -0.004(5) -0.004(6)
C37 0.026(3) 0.026(3) 0.031(3) -0.007(2) 0.001(2) 0.004(2)
C38 0.038(3) 0.030(3) 0.046(3) -0.013(3) -0.004(3) 0.008(2)
C39 0.032(3) 0.037(3) 0.051(3) -0.003(3) -0.003(3) -0.001(2)
C40 0.068(5) 0.073(5) 0.048(4) 0.004(4) -0.012(3) 0.016(4)
N3 0.026(2) 0.026(2) 0.023(2) 0.0060(17) 0.0015(16) -0.0038(17)
C41 0.036(3) 0.023(2) 0.030(3) 0.003(2) 0.005(2) 0.000(2)
C42 0.043(3) 0.031(3) 0.031(3) 0.001(2) -0.001(2) -0.003(2)
C43 0.108(7) 0.035(3) 0.056(4) -0.008(3) -0.030(4) 0.010(4)
C44 0.110(7) 0.048(4) 0.042(4) -0.012(3) -0.023(4) 0.011(4)
C45 0.027(3) 0.024(2) 0.027(3) 0.001(2) -0.003(2) -0.002(2)
C46 0.034(3) 0.033(3) 0.030(3) 0.005(2) 0.003(2) -0.004(2)
C47 0.042(4) 0.036(3) 0.074(5) 0.000(3) 0.016(3) 0.003(3)
C48 0.046(4) 0.062(5) 0.067(5) 0.001(4) 0.016(3) 0.008(3)
C49 0.030(3) 0.038(3) 0.020(2) 0.012(2) 0.000(2) -0.005(2)
C50 0.056(4) 0.043(3) 0.024(3) 0.007(2) -0.009(3) -0.010(3)
C51 0.049(4) 0.047(3) 0.026(3) 0.005(3) -0.005(2) -0.004(3)
C52 0.087(6) 0.068(5) 0.038(4) -0.003(3) -0.022(4) -0.014(4)
C53 0.033(3) 0.033(3) 0.027(3) 0.009(2) 0.002(2) -0.007(2)
C54 0.034(3) 0.043(3) 0.039(3) 0.009(3) 0.008(2) -0.005(3)
C55 0.040(3) 0.056(4) 0.043(3) 0.009(3) 0.013(3) -0.009(3)
C56 0.037(4) 0.079(5) 0.046(4) 0.001(4) 0.008(3) -0.008(3)
N4 0.016(2) 0.033(2) 0.033(2) -0.002(2) -0.0039(17) 0.0016(17)
C57 0.036(3) 0.044(3) 0.035(3) -0.002(3) -0.011(2) -0.003(3)
C58 0.068(5) 0.085(5) 0.034(3) -0.011(3) -0.005(3) 0.014(4)
C59X 0.079(14) 0.069(12) 0.041(8) -0.012(9) -0.005(8) -0.014(11)
C60X 0.12(2) 0.111(18) 0.060(13) 0.004(13) -0.035(12) 0.015(16)
C59Y 0.081(9) 0.037(6) 0.040(5) -0.004(5) 0.000(5) -0.006(6)
C60Y 0.071(10) 0.092(11) 0.057(8) -0.001(8) -0.017(6) -0.018(8)
C61 0.019(3) 0.036(3) 0.035(3) 0.001(2) -0.003(2) -0.003(2)
C62 0.031(3) 0.041(3) 0.065(4) 0.003(3) -0.007(3) -0.002(3)
C63 0.032(3) 0.037(3) 0.060(4) -0.001(3) 0.004(3) -0.003(3)
C64 0.053(4) 0.038(3) 0.081(5) 0.001(3) 0.011(4) -0.005(3)
C65 0.021(3) 0.035(3) 0.040(3) 0.001(2) 0.004(2) -0.002(2)
C66 0.038(4) 0.054(4) 0.044(3) -0.006(3) 0.009(3) 0.010(3)
C67 0.041(4) 0.071(5) 0.054(4) 0.004(4) 0.021(3) 0.012(3)
C68 0.084(6) 0.096(6) 0.050(4) 0.000(4) 0.033(4) 0.010(5)
C69 0.022(3) 0.033(3) 0.040(3) -0.003(2) -0.003(2) 0.004(2)
C70 0.033(3) 0.040(3) 0.053(4) 0.005(3) 0.001(3) -0.002(2)
C71 0.040(4) 0.035(3) 0.069(4) 0.000(3) -0.014(3) -0.004(3)
C72 0.049(4) 0.045(4) 0.065(4) 0.018(3) 0.000(3) -0.007(3)
N5 0.058(3) 0.035(3) 0.045(3) -0.021(2) 0.031(2) -0.027(2)
C73 0.064(4) 0.050(4) 0.056(4) -0.006(3) 0.019(3) -0.028(3)
C74X 0.049(9) 0.031(9) 0.056(7) -0.024(7) 0.032(5) -0.009(6)
C75X 0.060(10) 0.047(9) 0.052(7) -0.014(7) 0.011(6) -0.006(8)
C76X 0.071(14) 0.024(9) 0.075(11) -0.011(9) -0.003(10) 0.011(10)
C74Y 0.063(8) 0.054(8) 0.059(7) -0.025(6) 0.020(5) -0.025(6)
C75Y 0.110(11) 0.050(7) 0.060(8) -0.007(6) -0.004(7) -0.031(7)
C76Y 0.120(18) 0.075(12) 0.074(11) -0.006(10) -0.015(11) -0.034(12)
C77 0.080(5) 0.053(4) 0.056(4) -0.035(3) 0.048(4) -0.035(3)
C78 0.067(5) 0.053(4) 0.058(4) -0.024(3) 0.033(3) -0.033(3)
C79X 0.037(6) 0.084(9) 0.045(6) 0.000(5) 0.012(5) -0.020(6)
C79Y 0.063(13) 0.039(8) 0.044(8) 0.000(7) 0.018(9) -0.014(8)
C80 0.082(6) 0.051(4) 0.070(5) -0.010(3) 0.048(4) -0.017(4)
C81 0.052(4) 0.033(3) 0.049(3) -0.022(3) 0.025(3) -0.019(3)
C82 0.051(4) 0.040(3) 0.066(4) -0.015(3) 0.027(3) -0.020(3)
C83 0.045(4) 0.047(4) 0.069(4) -0.012(3) 0.027(3) -0.018(3)
C84 0.059(5) 0.061(5) 0.087(6) -0.008(4) 0.018(4) -0.017(4)
C85 0.063(4) 0.038(3) 0.044(3) -0.022(3) 0.030(3) -0.029(3)
C86 0.060(4) 0.035(3) 0.053(4) -0.021(3) 0.032(3) -0.021(3)
C87 0.076(5) 0.039(3) 0.061(4) -0.025(3) 0.039(4) -0.031(3)
C88 0.090(6) 0.059(5) 0.078(5) -0.018(4) 0.045(5) -0.037(4)
N6 0.010(2) 0.043(2) 0.049(3) 0.006(2) 0.0126(18) 0.0032(18)
C89 0.024(3) 0.044(3) 0.060(3) 0.000(3) 0.003(3) 0.004(2)
C90 0.034(4) 0.075(5) 0.070(4) 0.012(4) 0.000(3) -0.003(3)
C91 0.057(5) 0.058(4) 0.069(5) 0.006(4) -0.015(4) 0.007(4)
C92 0.063(5) 0.086(6) 0.058(5) -0.018(4) 0.006(4) -0.017(4)
C93 0.022(3) 0.043(3) 0.048(3) 0.003(3) 0.007(2) -0.001(2)
C94 0.029(3) 0.043(3) 0.067(4) 0.002(3) 0.012(3) 0.002(3)
C95 0.032(4) 0.040(3) 0.094(5) 0.002(3) 0.008(3) 0.004(3)
C96 0.036(4) 0.045(4) 0.117(7) -0.006(4) 0.007(4) -0.003(3)
C97 0.031(3) 0.035(3) 0.053(3) 0.001(3) 0.019(2) 0.002(2)
C98 0.041(4) 0.038(3) 0.051(3) 0.001(3) 0.009(3) 0.007(3)
C99 0.047(4) 0.041(3) 0.058(4) -0.010(3) 0.022(3) -0.008(3)
C100 0.081(5) 0.041(4) 0.050(4) 0.003(3) 0.015(3) 0.002(4)
C101 0.017(3) 0.044(3) 0.044(3) -0.003(3) 0.011(2) 0.007(2)
C102 0.026(3) 0.040(3) 0.053(4) 0.000(3) 0.006(3) 0.004(2)
C103 0.033(3) 0.052(3) 0.038(3) -0.009(3) 0.001(3) 0.000(3)
C104 0.066(5) 0.047(4) 0.063(5) -0.012(3) 0.005(4) 0.000(3)
N7 0.118(7) 0.101(6) 0.094(6) 0.038(5) 0.000(5) -0.037(5)
C105 0.052(4) 0.061(5) 0.058(4) -0.009(3) 0.002(3) -0.023(4)
C106 0.051(4) 0.070(5) 0.067(5) -0.008(4) -0.022(4) 0.006(4)

loop_
_atom_type_symbol
_atom_type_description
_atom_type_scat_dispersion_real
_atom_type_scat_dispersion_imag
_atom_type_scat_source
C C 0.0033 0.0016 'International Tables Vol C Tables 4.2.6.8 and 6.1.1.4'
H H 0.0000 0.0000 'International Tables Vol C Tables 4.2.6.8 and 6.1.1.4'
N N 0.0061 0.0033 'International Tables Vol C Tables 4.2.6.8 and 6.1.1.4'
O O 0.0106 0.0060 'International Tables Vol C Tables 4.2.6.8 and 6.1.1.4'
Ti Ti 0.2776 0.4457 'International Tables Vol C Tables 4.2.6.8 and 6.1.1.4'
Mo Mo -1.6832 0.6857 'International Tables Vol C Tables 4.2.6.8 and 6.1.1.4'

loop_
_geom_angle_atom_site_label_1
_geom_angle_atom_site_label_2
_geom_angle_atom_site_label_3
_geom_angle
O2 Mo1 O7 104.51(17)
O2 Mo1 O11 100.45(17)
O2 Mo1 O12 104.34(17)
O2 Mo1 O15 101.56(16)
O2 Mo1 O19 175.57(15)
O7 Mo1 O11 85.25(14)
O7 Mo1 O12 94.37(15)
O7 Mo1 O15 152.29(14)
O7 Mo1 O19 77.04(13)
O11 Mo1 O12 154.45(14)
O11 Mo1 O15 80.93(14)
O11 Mo1 O19 75.45(12)
O12 Mo1 O15 88.12(14)
O12 Mo1 O19 79.57(12)
O15 Mo1 O19 76.30(12)
O3 Mo2 O8 103.37(16)
O3 Mo2 O12 99.19(16)
O3 Mo2 O13 105.32(17)
O3 Mo2 O16 103.18(16)
O3 Mo2 O19 175.08(15)
O8 Mo2 O12 85.71(14)
O8 Mo2 O13 92.88(15)
O8 Mo2 O16 152.00(14)
O8 Mo2 O19 76.49(12)
O12 Mo2 O13 155.08(14)
O12 Mo2 O16 81.43(14)
O12 Mo2 O19 75.88(12)
O13 Mo2 O16 88.59(15)
O13 Mo2 O19 79.59(13)
O16 Mo2 O19 76.29(12)
O4 Mo3 O9 104.14(19)
O4 Mo3 O13 100.79(18)
O4 Mo3 O14 104.61(18)
O4 Mo3 O17 102.43(19)
O4 Mo3 O19 176.63(17)
O9 Mo3 O13 84.74(15)
O9 Mo3 O14 92.37(16)
O9 Mo3 O17 152.13(14)
O9 Mo3 O19 76.30(12)
O13 Mo3 O14 154.36(14)
O13 Mo3 O17 82.19(15)
O13 Mo3 O19 75.89(12)
O14 Mo3 O17 88.95(16)
O14 Mo3 O19 78.67(13)
O17 Mo3 O19 76.69(12)
O5 Mo4 O10 104.14(16)
O5 Mo4 O11 104.94(17)
O5 Mo4 O14 99.98(17)
O5 Mo4 O18 101.65(16)
O5 Mo4 O19 175.67(16)
O10 Mo4 O11 93.33(16)
O10 Mo4 O14 86.18(16)
O10 Mo4 O18 152.93(14)
O10 Mo4 O19 77.42(13)
O11 Mo4 O14 154.39(14)
O11 Mo4 O18 87.84(14)
O11 Mo4 O19 78.90(13)
O14 Mo4 O18 81.38(14)
O14 Mo4 O19 76.00(12)
O18 Mo4 O19 76.29(12)
O6 Mo5 O15 104.32(17)
O6 Mo5 O16 102.30(16)
O6 Mo5 O17 102.52(17)
O6 Mo5 O18 104.98(16)
O6 Mo5 O19 177.93(15)
O15 Mo5 O16 87.16(15)
O15 Mo5 O17 153.10(14)
O15 Mo5 O18 87.36(14)
O15 Mo5 O19 76.67(12)
O16 Mo5 O17 85.53(15)
O16 Mo5 O18 152.70(14)
O16 Mo5 O19 75.88(12)
O17 Mo5 O18 87.37(15)
O17 Mo5 O19 76.44(13)
O18 Mo5 O19 76.82(12)
O1 Ti1 O7 101.22(16)
O1 Ti1 O8 100.83(15)
O1 Ti1 O9 100.93(17)
O1 Ti1 O10 100.65(16)
O1 Ti1 O19 179.68(17)
O7 Ti1 O8 87.89(14)
O7 Ti1 O9 157.83(14)
O7 Ti1 O10 86.92(15)
O7 Ti1 O19 78.56(13)
O8 Ti1 O9 88.85(15)
O8 Ti1 O10 158.50(14)
O8 Ti1 O19 79.41(13)
O9 Ti1 O10 88.13(16)
O9 Ti1 O19 79.28(13)
O10 Ti1 O19 79.11(13)
Ti1 O1 C1 154.6(4)
Mo1 O7 Ti1 113.37(16)
Mo2 O8 Ti1 113.84(16)
Mo3 O9 Ti1 113.94(16)
Mo4 O10 Ti1 112.80(17)
Mo1 O11 Mo4 115.04(16)
Mo1 O12 Mo2 114.56(15)
Mo2 O13 Mo3 114.82(17)
Mo3 O14 Mo4 115.26(16)
Mo1 O15 Mo5 117.01(16)
Mo2 O16 Mo5 117.71(17)
Mo3 O17 Mo5 117.22(17)
Mo4 O18 Mo5 116.97(16)
Mo1 O19 Mo2 89.84(10)
Mo1 O19 Mo3 178.94(16)
Mo1 O19 Mo4 90.48(11)
Mo1 O19 Mo5 89.75(10)
Mo1 O19 Ti1 90.64(11)
Mo2 O19 Mo3 89.68(11)
Mo2 O19 Mo4 179.48(16)
Mo2 O19 Mo5 89.92(10)
Mo2 O19 Ti1 89.90(11)
Mo3 O19 Mo4 90.00(10)
Mo3 O19 Mo5 89.31(10)
Mo3 O19 Ti1 90.30(11)
Mo4 O19 Mo5 89.67(10)
Mo4 O19 Ti1 90.51(11)
Mo5 O19 Ti1 179.58(17)
O1 C1 C2 108.8(5)
O1 C1 C3 107.1(5)
O1 C1 C4 107.5(5)
C2 C1 C3 109.9(5)
C2 C1 C4 111.7(6)
C3 C1 C4 111.6(5)
C1 C2 H2A 109.5
C1 C2 H2B 109.5
C1 C2 H2C 109.5
H2A C2 H2B 109.5
H2A C2 H2C 109.5
H2B C2 H2C 109.5
C1 C3 H3A 109.5
C1 C3 H3B 109.5
C1 C3 H3C 109.5
H3A C3 H3B 109.5
H3A C3 H3C 109.5
H3B C3 H3C 109.5
C1 C4 H4A 109.5
C1 C4 H4B 109.5
C1 C4 H4C 109.5
H4A C4 H4B 109.5
H4A C4 H4C 109.5
H4B C4 H4C 109.5
O21 Mo6 O26 104.85(18)
O21 Mo6 O30 104.26(19)
O21 Mo6 O31 101.45(19)
O21 Mo6 O34 101.91(17)
O21 Mo6 O38 176.29(17)
O26 Mo6 O30 92.59(15)
O26 Mo6 O31 85.76(15)
O26 Mo6 O34 152.22(16)
O26 Mo6 O38 76.47(14)
O30 Mo6 O31 153.77(14)
O30 Mo6 O34 87.94(14)
O30 Mo6 O38 79.05(13)
O31 Mo6 O34 81.75(14)
O31 Mo6 O38 75.11(13)
O34 Mo6 O38 76.37(12)
O22 Mo7 O27 105.12(16)
O22 Mo7 O31 103.86(19)
O22 Mo7 O32 101.17(19)
O22 Mo7 O35 100.79(15)
O22 Mo7 O38 176.42(16)
O27 Mo7 O31 93.57(16)
O27 Mo7 O32 86.86(16)
O27 Mo7 O35 153.20(14)
O27 Mo7 O38 77.46(13)
O31 Mo7 O32 153.91(14)
O31 Mo7 O35 86.73(14)
O31 Mo7 O38 78.30(13)
O32 Mo7 O35 81.49(14)
O32 Mo7 O38 76.34(12)
O35 Mo7 O38 76.38(11)
O23 Mo8 O28 105.74(16)
O23 Mo8 O32 103.19(17)
O23 Mo8 O33 101.47(15)
O23 Mo8 O36 100.51(16)
O23 Mo8 O38 176.14(15)
O28 Mo8 O32 93.07(15)
O28 Mo8 O33 85.82(14)
O28 Mo8 O36 152.79(15)
O28 Mo8 O38 77.17(13)
O32 Mo8 O33 154.65(14)
O32 Mo8 O36 87.73(14)
O32 Mo8 O38 78.99(13)
O33 Mo8 O36 82.08(13)
O33 Mo8 O38 76.07(12)
O36 Mo8 O38 76.30(12)
O24 Mo9 O29 104.00(15)
O24 Mo9 O30 101.56(15)
O24 Mo9 O33 103.53(15)
O24 Mo9 O37 102.49(15)
O24 Mo9 O38 177.82(15)
O29 Mo9 O30 85.34(14)
O29 Mo9 O33 91.86(14)
O29 Mo9 O37 152.58(13)
O29 Mo9 O38 76.46(12)
O30 Mo9 O33 154.68(13)
O30 Mo9 O37 82.57(13)
O30 Mo9 O38 76.33(12)
O33 Mo9 O37 88.72(13)
O33 Mo9 O38 78.55(12)
O37 Mo9 O38 76.81(12)
O25 Mo10 O34 103.83(15)
O25 Mo10 O35 103.76(14)
O25 Mo10 O36 102.80(15)
O25 Mo10 O37 102.73(14)
O25 Mo10 O38 178.55(14)
O34 Mo10 O35 88.55(15)
O34 Mo10 O36 153.25(13)
O34 Mo10 O37 86.20(14)
O34 Mo10 O38 76.94(12)
O35 Mo10 O36 87.52(15)
O35 Mo10 O37 153.49(13)
O35 Mo10 O38 77.45(12)
O36 Mo10 O37 85.62(14)
O36 Mo10 O38 76.38(12)
O37 Mo10 O38 76.04(11)
O20 Ti2 O26 98.16(17)
O20 Ti2 O27 98.06(16)
O20 Ti2 O28 103.67(17)
O20 Ti2 O29 103.52(16)
O20 Ti2 O38 175.39(15)
O26 Ti2 O27 87.37(16)
O26 Ti2 O28 157.97(14)
O26 Ti2 O29 88.52(15)
O26 Ti2 O38 78.74(13)
O27 Ti2 O28 86.73(16)
O27 Ti2 O29 158.40(14)
O27 Ti2 O38 78.48(13)
O28 Ti2 O29 89.21(15)
O28 Ti2 O38 79.29(13)
O29 Ti2 O38 79.92(13)
Ti2 O20 C5 149.8(3)
Mo6 O26 Ti2 114.00(17)
Mo7 O27 Ti2 112.95(16)
Mo8 O28 Ti2 112.91(16)
Mo9 O29 Ti2 113.46(16)
Mo6 O30 Mo9 114.95(16)
Mo6 O31 Mo7 116.02(16)
Mo7 O32 Mo8 114.65(17)
Mo8 O33 Mo9 115.30(15)
Mo6 O34 Mo10 117.49(16)
Mo7 O35 Mo10 116.51(15)
Mo8 O36 Mo10 117.07(16)
Mo9 O37 Mo10 117.30(15)
Mo6 O38 Mo7 90.43(11)
Mo6 O38 Mo8 178.99(15)
Mo6 O38 Mo9 89.64(11)
Mo6 O38 Mo10 89.10(11)
Mo6 O38 Ti2 90.43(12)
Mo7 O38 Mo8 89.85(11)
Mo7 O38 Mo9 179.15(15)
Mo7 O38 Mo10 89.44(10)
Mo7 O38 Ti2 90.89(11)
Mo8 O38 Mo9 90.06(11)
Mo8 O38 Mo10 89.94(11)
Mo8 O38 Ti2 90.53(12)
Mo9 O38 Mo10 89.71(10)
Mo9 O38 Ti2 89.95(11)
Mo10 O38 Ti2 179.42(18)
O20 C5 C6 107.8(4)
O20 C5 C7 107.6(5)
O20 C5 C8 109.0(4)
C6 C5 C7 109.3(5)
C6 C5 C8 111.4(5)
C7 C5 C8 111.6(5)
C5 C6 H6A 109.5
C5 C6 H6B 109.5
C5 C6 H6C 109.5
H6A C6 H6B 109.5
H6A C6 H6C 109.5
H6B C6 H6C 109.5
C5 C7 H7A 109.5
C5 C7 H7B 109.5
C5 C7 H7C 109.5
H7A C7 H7B 109.5
H7A C7 H7C 109.5
H7B C7 H7C 109.5
C5 C8 H8A 109.5
C5 C8 H8B 109.5
C5 C8 H8C 109.5
H8A C8 H8B 109.5
H8A C8 H8C 109.5
H8B C8 H8C 109.5
C9 N1 C13 111.4(4)
C9 N1 C17 105.6(4)
C9 N1 C21 110.3(4)
C13 N1 C17 111.7(4)
C13 N1 C21 106.6(4)
C17 N1 C21 111.3(4)
N1 C9 H9A 108.2
N1 C9 H9B 108.2
N1 C9 C10 116.2(4)
H9A C9 H9B 107.4
H9A C9 C10 108.2
H9B C9 C10 108.2
C9 C10 H10A 110.0
C9 C10 H10B 110.0
C9 C10 C11 108.3(5)
H10A C10 H10B 108.4
H10A C10 C11 110.0
H10B C10 C11 110.0
C10 C11 H11A 110.3
C10 C11 H11B 110.3
C10 C11 H11C 107.8
C10 C11 H11D 107.8
C10 C11 C12X 107.2(11)
C10 C11 C12Y 118.1(8)
H11A C11 H11B 108.5
H11A C11 C12X 110.3
H11B C11 C12X 110.3
H11C C11 H11D 107.1
H11C C11 C12Y 107.8
H11D C11 C12Y 107.8
C11 C12X H12A 109.5
C11 C12X H12B 109.5
C11 C12X H12C 109.5
H12A C12X H12B 109.5
H12A C12X H12C 109.5
H12B C12X H12C 109.5
C11 C12Y H12D 109.5
C11 C12Y H12E 109.5
C11 C12Y H12F 109.5
H12D C12Y H12E 109.5
H12D C12Y H12F 109.5
H12E C12Y H12F 109.5
N1 C13 H13A 108.6
N1 C13 H13B 108.6
N1 C13 C14 114.8(4)
H13A C13 H13B 107.5
H13A C13 C14 108.6
H13B C13 C14 108.6
C13 C14 H14A 109.4
C13 C14 H14B 109.4
C13 C14 C15 111.3(5)
H14A C14 H14B 108.0
H14A C14 C15 109.4
H14B C14 C15 109.4
C14 C15 H15A 109.3
C14 C15 H15B 109.3
C14 C15 C16 111.8(6)
H15A C15 H15B 107.9
H15A C15 C16 109.3
H15B C15 C16 109.3
C15 C16 H16A 109.5
C15 C16 H16B 109.5
C15 C16 H16C 109.5
H16A C16 H16B 109.5
H16A C16 H16C 109.5
H16B C16 H16C 109.5
N1 C17 H17A 108.5
N1 C17 H17B 108.5
N1 C17 C18 115.0(4)
H17A C17 H17B 107.5
H17A C17 C18 108.5
H17B C17 C18 108.5
C17 C18 H18A 109.6
C17 C18 H18B 109.6
C17 C18 C19 110.3(5)
H18A C18 H18B 108.1
H18A C18 C19 109.6
H18B C18 C19 109.6
C18 C19 H19A 109.0
C18 C19 H19B 109.0
C18 C19 C20 113.1(6)
H19A C19 H19B 107.8
H19A C19 C20 109.0
H19B C19 C20 109.0
C19 C20 H20A 109.5
C19 C20 H20B 109.5
C19 C20 H20C 109.5
H20A C20 H20B 109.5
H20A C20 H20C 109.5
H20B C20 H20C 109.5
N1 C21 H21A 108.3
N1 C21 H21B 108.3
N1 C21 C22 115.9(4)
H21A C21 H21B 107.4
H21A C21 C22 108.3
H21B C21 C22 108.3
C21 C22 H22A 109.5
C21 C22 H22B 109.5
C21 C22 C23 110.7(4)
H22A C22 H22B 108.1
H22A C22 C23 109.5
H22B C22 C23 109.5
C22 C23 H23A 109.2
C22 C23 H23B 109.2
C22 C23 C24 112.3(5)
H23A C23 H23B 107.9
H23A C23 C24 109.2
H23B C23 C24 109.2
C23 C24 H24A 109.5
C23 C24 H24B 109.5
C23 C24 H24C 109.5
H24A C24 H24B 109.5
H24A C24 H24C 109.5
H24B C24 H24C 109.5
C25 N2 C29 111.6(4)
C25 N2 C33 107.0(4)
C25 N2 C37 110.3(4)
C29 N2 C33 110.6(4)
C29 N2 C37 106.2(3)
C33 N2 C37 111.1(4)
N2 C25 H25A 108.6
N2 C25 H25B 108.6
N2 C25 C26 114.5(4)
H25A C25 H25B 107.6
H25A C25 C26 108.6
H25B C25 C26 108.6
C25 C26 H26A 109.3
C25 C26 H26B 109.3
C25 C26 C27 111.7(4)
H26A C26 H26B 107.9
H26A C26 C27 109.3
H26B C26 C27 109.3
C26 C27 H27A 108.8
C26 C27 H27B 108.8
C26 C27 C28 113.6(5)
H27A C27 H27B 107.7
H27A C27 C28 108.8
H27B C27 C28 108.8
C27 C28 H28A 109.5
C27 C28 H28B 109.5
C27 C28 H28C 109.5
H28A C28 H28B 109.5
H28A C28 H28C 109.5
H28B C28 H28C 109.5
N2 C29 H29A 108.5
N2 C29 H29B 108.5
N2 C29 C30 115.0(4)
H29A C29 H29B 107.5
H29A C29 C30 108.5
H29B C29 C30 108.5
C29 C30 H30A 109.6
C29 C30 H30B 109.6
C29 C30 C31 110.3(4)
H30A C30 H30B 108.1
H30A C30 C31 109.6
H30B C30 C31 109.6
C30 C31 H31A 109.3
C30 C31 H31B 109.3
C30 C31 C32 111.8(5)
H31A C31 H31B 107.9
H31A C31 C32 109.3
H31B C31 C32 109.3
C31 C32 H32A 109.5
C31 C32 H32B 109.5
C31 C32 H32C 109.5
H32A C32 H32B 109.5
H32A C32 H32C 109.5
H32B C32 H32C 109.5
N2 C33 H33A 108.4
N2 C33 H33B 108.4
N2 C33 C34 115.4(4)
H33A C33 H33B 107.5
H33A C33 C34 108.4
H33B C33 C34 108.4
C33 C34 H34A 108.9
C33 C34 H34B 108.9
C33 C34 C35 113.2(5)
H34A C34 H34B 107.8
H34A C34 C35 108.9
H34B C34 C35 108.9
C34 C35 H35A 108.9
C34 C35 H35B 108.9
C34 C35 C36 113.4(7)
H35A C35 H35B 107.7
H35A C35 C36 108.9
H35B C35 C36 108.9
C35 C36 H36A 109.5
C35 C36 H36B 109.5
C35 C36 H36C 109.5
H36A C36 H36B 109.5
H36A C36 H36C 109.5
H36B C36 H36C 109.5
N2 C37 H37A 108.5
N2 C37 H37B 108.5
N2 C37 C38 114.9(4)
H37A C37 H37B 107.5
H37A C37 C38 108.5
H37B C37 C38 108.5
C37 C38 H38A 109.5
C37 C38 H38B 109.5
C37 C38 C39 110.7(4)
H38A C38 H38B 108.1
H38A C38 C39 109.5
H38B C38 C39 109.5
C38 C39 H39A 108.6
C38 C39 H39B 108.6
C38 C39 C40 114.6(5)
H39A C39 H39B 107.6
H39A C39 C40 108.6
H39B C39 C40 108.6
C39 C40 H40A 109.5
C39 C40 H40B 109.5
C39 C40 H40C 109.5
H40A C40 H40B 109.5
H40A C40 H40C 109.5
H40B C40 H40C 109.5
C41 N3 C45 110.3(4)
C41 N3 C49 107.8(4)
C41 N3 C53 110.6(4)
C45 N3 C49 111.5(4)
C45 N3 C53 105.8(3)
C49 N3 C53 110.8(4)
N3 C41 H41A 108.6
N3 C41 H41B 108.6
N3 C41 C42 114.7(4)
H41A C41 H41B 107.6
H41A C41 C42 108.6
H41B C41 C42 108.6
C41 C42 H42A 109.0
C41 C42 H42B 109.0
C41 C42 C43 112.8(4)
H42A C42 H42B 107.8
H42A C42 C43 109.0
H42B C42 C43 109.0
C42 C43 H43A 109.1
C42 C43 H43B 109.1
C42 C43 C44 112.6(5)
H43A C43 H43B 107.8
H43A C43 C44 109.1
H43B C43 C44 109.1
C43 C44 H44A 109.5
C43 C44 H44B 109.5
C43 C44 H44C 109.5
H44A C44 H44B 109.5
H44A C44 H44C 109.5
H44B C44 H44C 109.5
N3 C45 H45A 108.2
N3 C45 H45B 108.2
N3 C45 C46 116.4(4)
H45A C45 H45B 107.3
H45A C45 C46 108.2
H45B C45 C46 108.2
C45 C46 H46A 109.9
C45 C46 H46B 109.9
C45 C46 C47 109.0(4)
H46A C46 H46B 108.3
H46A C46 C47 109.9
H46B C46 C47 109.9
C46 C47 H47A 108.8
C46 C47 H47B 108.8
C46 C47 C48 113.9(5)
H47A C47 H47B 107.7
H47A C47 C48 108.8
H47B C47 C48 108.8
C47 C48 H48A 109.5
C47 C48 H48B 109.5
C47 C48 H48C 109.5
H48A C48 H48B 109.5
H48A C48 H48C 109.5
H48B C48 H48C 109.5
N3 C49 H49A 108.7
N3 C49 H49B 108.7
N3 C49 C50 114.2(4)
H49A C49 H49B 107.6
H49A C49 C50 108.7
H49B C49 C50 108.7
C49 C50 H50A 109.3
C49 C50 H50B 109.3
C49 C50 C51 111.4(4)
H50A C50 H50B 108.0
H50A C50 C51 109.3
H50B C50 C51 109.3
C50 C51 H51A 109.6
C50 C51 H51B 109.6
C50 C51 C52 110.4(5)
H51A C51 H51B 108.1
H51A C51 C52 109.6
H51B C51 C52 109.6
C51 C52 H52A 109.5
C51 C52 H52B 109.5
C51 C52 H52C 109.5
H52A C52 H52B 109.5
H52A C52 H52C 109.5
H52B C52 H52C 109.5
N3 C53 H53A 108.4
N3 C53 H53B 108.4
N3 C53 C54 115.4(4)
H53A C53 H53B 107.5
H53A C53 C54 108.4
H53B C53 C54 108.4
C53 C54 H54A 109.4
C53 C54 H54B 109.4
C53 C54 C55 111.0(5)
H54A C54 H54B 108.0
H54A C54 C55 109.4
H54B C54 C55 109.4
C54 C55 H55A 108.9
C54 C55 H55B 108.9
C54 C55 C56 113.3(5)
H55A C55 H55B 107.7
H55A C55 C56 108.9
H55B C55 C56 108.9
C55 C56 H56A 109.5
C55 C56 H56B 109.5
C55 C56 H56C 109.5
H56A C56 H56B 109.5
H56A C56 H56C 109.5
H56B C56 H56C 109.5
C57 N4 C61 110.6(4)
C57 N4 C65 106.7(4)
C57 N4 C69 110.7(4)
C61 N4 C65 111.5(4)
C61 N4 C69 106.7(4)
C65 N4 C69 110.7(4)
N4 C57 H57A 108.4
N4 C57 H57B 108.4
N4 C57 C58 115.6(4)
H57A C57 H57B 107.4
H57A C57 C58 108.4
H57B C57 C58 108.4
C57 C58 H58A 110.7
C57 C58 H58B 110.7
C57 C58 H58C 108.8
C57 C58 H58D 108.8
C57 C58 C59X 105.1(9)
C57 C58 C59Y 113.7(7)
H58A C58 H58B 108.8
H58A C58 C59X 110.7
H58B C58 C59X 110.7
H58C C58 H58D 107.7
H58C C58 C59Y 108.8
H58D C58 C59Y 108.8
C58 C59X H59A 109.9
C58 C59X H59B 109.9
C58 C59X C60X 108.8(13)
H59A C59X H59B 108.3
H59A C59X C60X 109.9
H59B C59X C60X 109.9
C59X C60X H60A 109.5
C59X C60X H60B 109.5
C59X C60X H60C 109.5
H60A C60X H60B 109.5
H60A C60X H60C 109.5
H60B C60X H60C 109.5
C58 C59Y H59C 110.4
C58 C59Y H59D 110.4
C58 C59Y C60Y 106.7(9)
H59C C59Y H59D 108.6
H59C C59Y C60Y 110.4
H59D C59Y C60Y 110.4
C59Y C60Y H60D 109.5
C59Y C60Y H60E 109.5
C59Y C60Y H60F 109.5
H60D C60Y H60E 109.5
H60D C60Y H60F 109.5
H60E C60Y H60F 109.5
N4 C61 H61A 108.5
N4 C61 H61B 108.5
N4 C61 C62 115.1(4)
H61A C61 H61B 107.5
H61A C61 C62 108.5
H61B C61 C62 108.5
C61 C62 H62A 109.1
C61 C62 H62B 109.1
C61 C62 C63 112.3(5)
H62A C62 H62B 107.9
H62A C62 C63 109.1
H62B C62 C63 109.1
C62 C63 H63A 108.8
C62 C63 H63B 108.8
C62 C63 C64 113.7(5)
H63A C63 H63B 107.7
H63A C63 C64 108.8
H63B C63 C64 108.8
C63 C64 H64A 109.5
C63 C64 H64B 109.5
C63 C64 H64C 109.5
H64A C64 H64B 109.5
H64A C64 H64C 109.5
H64B C64 H64C 109.5
N4 C65 H65A 108.5
N4 C65 H65B 108.5
N4 C65 C66 115.1(4)
H65A C65 H65B 107.5
H65A C65 C66 108.5
H65B C65 C66 108.5
C65 C66 H66A 109.3
C65 C66 H66B 109.3
C65 C66 C67 111.8(5)
H66A C66 H66B 107.9
H66A C66 C67 109.3
H66B C66 C67 109.3
C66 C67 H67A 109.2
C66 C67 H67B 109.2
C66 C67 C68 112.0(5)
H67A C67 H67B 107.9
H67A C67 C68 109.2
H67B C67 C68 109.2
C67 C68 H68A 109.5
C67 C68 H68B 109.5
C67 C68 H68C 109.5
H68A C68 H68B 109.5
H68A C68 H68C 109.5
H68B C68 H68C 109.5
N4 C69 H69A 108.3
N4 C69 H69B 108.3
N4 C69 C70 115.7(4)
H69A C69 H69B 107.4
H69A C69 C70 108.3
H69B C69 C70 108.3
C69 C70 H70A 109.1
C69 C70 H70B 109.1
C69 C70 C71 112.5(5)
H70A C70 H70B 107.8
H70A C70 C71 109.1
H70B C70 C71 109.1
C70 C71 H71A 108.5
C70 C71 H71B 108.5
C70 C71 C72 114.9(5)
H71A C71 H71B 107.5
H71A C71 C72 108.5
H71B C71 C72 108.5
C71 C72 H72A 109.5
C71 C72 H72B 109.5
C71 C72 H72C 109.5
H72A C72 H72B 109.5
H72A C72 H72C 109.5
H72B C72 H72C 109.5
C73 N5 C77 110.8(5)
C73 N5 C81 107.2(4)
C73 N5 C85 111.0(5)
C77 N5 C81 110.7(5)
C77 N5 C85 106.5(4)
C81 N5 C85 110.6(4)
N5 C73 H73A 105.2
N5 C73 H73B 105.2
N5 C73 H73C 110.5
N5 C73 H73D 110.5
N5 C73 C74X 128.3(8)
N5 C73 C74Y 106.2(6)
H73A C73 H73B 105.9
H73A C73 C74X 105.2
H73B C73 C74X 105.2
H73C C73 H73D 108.7
H73C C73 C74Y 110.5
H73D C73 C74Y 110.5
C73 C74X H74A 108.1
C73 C74X H74B 108.1
C73 C74X C75X 116.7(11)
H74A C74X H74B 107.3
H74A C74X C75X 108.1
H74B C74X C75X 108.1
C74X C75X H75A 109.4
C74X C75X H75B 109.4
C74X C75X C76X 111.1(13)
H75A C75X H75B 108.0
H75A C75X C76X 109.4
H75B C75X C76X 109.4
C75X C76X H76A 109.5
C75X C76X H76B 109.5
C75X C76X H76C 109.5
H76A C76X H76B 109.5
H76A C76X H76C 109.5
H76B C76X H76C 109.5
C73 C74Y H74C 110.2
C73 C74Y H74D 110.2
C73 C74Y C75Y 107.6(9)
H74C C74Y H74D 108.5
H74C C74Y C75Y 110.2
H74D C74Y C75Y 110.2
C74Y C75Y H75C 108.9
C74Y C75Y H75D 108.9
C74Y C75Y C76Y 113.4(12)
H75C C75Y H75D 107.7
H75C C75Y C76Y 108.9
H75D C75Y C76Y 108.9
C75Y C76Y H76D 109.5
C75Y C76Y H76E 109.5
C75Y C76Y H76F 109.5
H76D C76Y H76E 109.5
H76D C76Y H76F 109.5
H76E C76Y H76F 109.5
N5 C77 H77A 108.2
N5 C77 H77B 108.2
N5 C77 C78 116.2(5)
H77A C77 H77B 107.4
H77A C77 C78 108.2
H77B C77 C78 108.2
C77 C78 H78A 109.5
C77 C78 H78B 109.5
C77 C78 H78C 108.2
C77 C78 H78D 108.2
C77 C78 C79X 110.5(6)
C77 C78 C79Y 116.2(8)
H78A C78 H78B 108.1
H78A C78 C79X 109.5
H78B C78 C79X 109.5
H78C C78 H78D 107.4
H78C C78 C79Y 108.2
H78D C78 C79Y 108.2
C78 C79X H79A 108.0
C78 C79X H79B 108.0
C78 C79X C80 117.2(7)
H79A C79X H79B 107.3
H79A C79X C80 108.0
H79B C79X C80 108.0
C78 C79Y H79C 108.0
C78 C79Y H79D 108.0
C78 C79Y C80 117.3(10)
H79C C79Y H79D 107.2
H79C C79Y C80 108.0
H79D C79Y C80 108.0
C79X C80 H80A 109.5
C79X C80 H80B 109.5
C79X C80 H80C 109.5
C79Y C80 H80D 109.5
C79Y C80 H80E 109.5
C79Y C80 H80F 109.5
H80A C80 H80B 109.5
H80A C80 H80C 109.5
H80B C80 H80C 109.5
H80D C80 H80E 109.5
H80D C80 H80F 109.5
H80E C80 H80F 109.5
N5 C81 H81A 108.3
N5 C81 H81B 108.3
N5 C81 C82 116.1(5)
H81A C81 H81B 107.4
H81A C81 C82 108.3
H81B C81 C82 108.3
C81 C82 H82A 109.3
C81 C82 H82B 109.3
C81 C82 C83 111.7(5)
H82A C82 H82B 107.9
H82A C82 C83 109.3
H82B C82 C83 109.3
C82 C83 H83A 109.0
C82 C83 H83B 109.0
C82 C83 C84 112.9(5)
H83A C83 H83B 107.8
H83A C83 C84 109.0
H83B C83 C84 109.0
C83 C84 H84A 109.5
C83 C84 H84B 109.5
C83 C84 H84C 109.5
H84A C84 H84B 109.5
H84A C84 H84C 109.5
H84B C84 H84C 109.5
N5 C85 H85A 108.6
N5 C85 H85B 108.6
N5 C85 C86 114.7(4)
H85A C85 H85B 107.6
H85A C85 C86 108.6
H85B C85 C86 108.6
C85 C86 H86A 109.6
C85 C86 H86B 109.6
C85 C86 C87 110.4(4)
H86A C86 H86B 108.1
H86A C86 C87 109.6
H86B C86 C87 109.6
C86 C87 H87A 109.3
C86 C87 H87B 109.3
C86 C87 C88 111.8(5)
H87A C87 H87B 107.9
H87A C87 C88 109.3
H87B C87 C88 109.3
C87 C88 H88A 109.5
C87 C88 H88B 109.5
C87 C88 H88C 109.5
H88A C88 H88B 109.5
H88A C88 H88C 109.5
H88B C88 H88C 109.5
C89 N6 C93 111.2(4)
C89 N6 C97 106.5(4)
C89 N6 C101 111.7(4)
C93 N6 C97 110.8(4)
C93 N6 C101 106.0(4)
C97 N6 C101 110.7(4)
N6 C89 H89A 108.3
N6 C89 H89B 108.3
N6 C89 C90 115.8(5)
H89A C89 H89B 107.4
H89A C89 C90 108.3
H89B C89 C90 108.3
C89 C90 H90A 109.4
C89 C90 H90B 109.4
C89 C90 C91 111.0(5)
H90A C90 H90B 108.0
H90A C90 C91 109.4
H90B C90 C91 109.4
C90 C91 H91A 108.8
C90 C91 H91B 108.8
C90 C91 C92 113.8(6)
H91A C91 H91B 107.7
H91A C91 C92 108.8
H91B C91 C92 108.8
C91 C92 H92A 109.5
C91 C92 H92B 109.5
C91 C92 H92C 109.5
H92A C92 H92B 109.5
H92A C92 H92C 109.5
H92B C92 H92C 109.5
N6 C93 H93A 108.7
N6 C93 H93B 108.7
N6 C93 C94 114.4(4)
H93A C93 H93B 107.6
H93A C93 C94 108.7
H93B C93 C94 108.7
C93 C94 H94A 109.2
C93 C94 H94B 109.2
C93 C94 C95 112.2(5)
H94A C94 H94B 107.9
H94A C94 C95 109.2
H94B C94 C95 109.2
C94 C95 H95A 109.4
C94 C95 H95B 109.4
C94 C95 C96 111.3(5)
H95A C95 H95B 108.0
H95A C95 C96 109.4
H95B C95 C96 109.4
C95 C96 H96A 109.5
C95 C96 H96B 109.5
C95 C96 H96C 109.5
H96A C96 H96B 109.5
H96A C96 H96C 109.5
H96B C96 H96C 109.5
N6 C97 H97A 108.3
N6 C97 H97B 108.3
N6 C97 C98 116.1(4)
H97A C97 H97B 107.4
H97A C97 C98 108.3
H97B C97 C98 108.3
C97 C98 H98A 109.4
C97 C98 H98B 109.4
C97 C98 C99 111.0(5)
H98A C98 H98B 108.0
H98A C98 C99 109.4
H98B C98 C99 109.4
C98 C99 H99A 108.8
C98 C99 H99B 108.8
C98 C99 C100 113.9(5)
H99A C99 H99B 107.7
H99A C99 C100 108.8
H99B C99 C100 108.8
C99 C100 H10C 109.5
C99 C100 H10D 109.5
C99 C100 H10E 109.5
H10C C100 H10D 109.5
H10C C100 H10E 109.5
H10D C100 H10E 109.5
N6 C101 H10F 108.3
N6 C101 H10G 108.3
N6 C101 C102 116.0(4)
H10F C101 H10G 107.4
H10F C101 C102 108.3
H10G C101 C102 108.3
C101 C102 H10H 109.6
C101 C102 H10I 109.6
C101 C102 C103 110.1(4)
H10H C102 H10I 108.2
H10H C102 C103 109.6
H10I C102 C103 109.6
C102 C103 H10J 109.1
C102 C103 H10K 109.1
C102 C103 C104 112.5(5)
H10J C103 H10K 107.8
H10J C103 C104 109.1
H10K C103 C104 109.1
C103 C104 H10L 109.5
C103 C104 H10M 109.5
C103 C104 H10N 109.5
H10L C104 H10M 109.5
H10L C104 H10N 109.5
H10M C104 H10N 109.5
N7 C105 C106 178.3(9)

loop_
_geom_bond_atom_site_label_1
_geom_bond_atom_site_label_2
_geom_bond_distance
Mo1 O2 1.703(3)
Mo1 O7 1.837(3)
Mo1 O11 2.049(3)
Mo1 O12 1.857(3)
Mo1 O15 1.971(3)
Mo1 O19 2.324(3)
Mo2 O3 1.699(3)
Mo2 O8 1.854(3)
Mo2 O12 2.046(3)
Mo2 O13 1.858(3)
Mo2 O16 1.944(3)
Mo2 O19 2.329(3)
Mo3 O4 1.692(4)
Mo3 O9 1.860(4)
Mo3 O13 2.044(4)
Mo3 O14 1.871(4)
Mo3 O17 1.941(4)
Mo3 O19 2.337(3)
Mo4 O5 1.702(3)
Mo4 O10 1.846(3)
Mo4 O11 1.862(3)
Mo4 O14 2.030(4)
Mo4 O18 1.974(3)
Mo4 O19 2.325(3)
Mo5 O6 1.692(4)
Mo5 O15 1.903(3)
Mo5 O16 1.926(3)
Mo5 O17 1.925(3)
Mo5 O18 1.899(3)
Mo5 O19 2.358(3)
Ti1 O1 1.790(3)
Ti1 O7 1.976(4)
Ti1 O8 1.930(3)
Ti1 O9 1.942(4)
Ti1 O10 1.976(3)
Ti1 O19 2.156(3)
O1 C1 1.412(6)
C1 C2 1.500(8)
C1 C3 1.517(8)
C1 C4 1.516(8)
C2 H2A 0.980
C2 H2B 0.980
C2 H2C 0.980
C3 H3A 0.980
C3 H3B 0.980
C3 H3C 0.980
C4 H4A 0.980
C4 H4B 0.980
C4 H4C 0.980
Mo6 O21 1.697(4)
Mo6 O26 1.835(3)
Mo6 O30 1.879(3)
Mo6 O31 2.029(4)
Mo6 O34 1.952(3)
Mo6 O38 2.339(3)
Mo7 O22 1.702(3)
Mo7 O27 1.826(3)
Mo7 O31 1.874(4)
Mo7 O32 2.018(4)
Mo7 O35 1.985(3)
Mo7 O38 2.326(3)
Mo8 O23 1.698(4)
Mo8 O28 1.849(3)
Mo8 O32 1.881(3)
Mo8 O33 2.026(3)
Mo8 O36 1.961(3)
Mo8 O38 2.323(3)
Mo9 O24 1.698(3)
Mo9 O29 1.864(3)
Mo9 O30 2.029(3)
Mo9 O33 1.875(3)
Mo9 O37 1.928(3)
Mo9 O38 2.337(3)
Mo10 O25 1.699(3)
Mo10 O34 1.900(3)
Mo10 O35 1.887(3)
Mo10 O36 1.914(3)
Mo10 O37 1.946(3)
Mo10 O38 2.354(3)
Ti2 O20 1.787(3)
Ti2 O26 1.966(4)
Ti2 O27 2.000(4)
Ti2 O28 1.965(4)
Ti2 O29 1.931(3)
Ti2 O38 2.148(3)
O20 C5 1.433(6)
C5 C6 1.505(8)
C5 C7 1.503(8)
C5 C8 1.513(7)
C6 H6A 0.980
C6 H6B 0.980
C6 H6C 0.980
C7 H7A 0.980
C7 H7B 0.980
C7 H7C 0.980
C8 H8A 0.980
C8 H8B 0.980
C8 H8C 0.980
N1 C9 1.511(6)
N1 C13 1.520(6)
N1 C17 1.525(6)
N1 C21 1.518(6)
C9 H9A 0.990
C9 H9B 0.990
C9 C10 1.517(7)
C10 H10A 0.990
C10 H10B 0.990
C10 C11 1.516(8)
C11 H11A 0.990
C11 H11B 0.990
C11 H11C 0.990
C11 H11D 0.990
C11 C12X 1.513(13)
C11 C12Y 1.447(9)
C12X H12A 0.980
C12X H12B 0.980
C12X H12C 0.980
C12Y H12D 0.980
C12Y H12E 0.980
C12Y H12F 0.980
C13 H13A 0.990
C13 H13B 0.990
C13 C14 1.515(7)
C14 H14A 0.990
C14 H14B 0.990
C14 C15 1.514(7)
C15 H15A 0.990
C15 H15B 0.990
C15 C16 1.515(8)
C16 H16A 0.980
C16 H16B 0.980
C16 H16C 0.980
C17 H17A 0.990
C17 H17B 0.990
C17 C18 1.516(7)
C18 H18A 0.990
C18 H18B 0.990
C18 C19 1.526(7)
C19 H19A 0.990
C19 H19B 0.990
C19 C20 1.503(8)
C20 H20A 0.980
C20 H20B 0.980
C20 H20C 0.980
C21 H21A 0.990
C21 H21B 0.990
C21 C22 1.512(6)
C22 H22A 0.990
C22 H22B 0.990
C22 C23 1.513(7)
C23 H23A 0.990
C23 H23B 0.990
C23 C24 1.514(7)
C24 H24A 0.980
C24 H24B 0.980
C24 H24C 0.980
N2 C25 1.519(6)
N2 C29 1.520(5)
N2 C33 1.521(6)
N2 C37 1.518(6)
C25 H25A 0.990
C25 H25B 0.990
C25 C26 1.514(6)
C26 H26A 0.990
C26 H26B 0.990
C26 C27 1.514(7)
C27 H27A 0.990
C27 H27B 0.990
C27 C28 1.490(8)
C28 H28A 0.980
C28 H28B 0.980
C28 H28C 0.980
C29 H29A 0.990
C29 H29B 0.990
C29 C30 1.512(6)
C30 H30A 0.990
C30 H30B 0.990
C30 C31 1.524(7)
C31 H31A 0.990
C31 H31B 0.990
C31 C32 1.509(8)
C32 H32A 0.980
C32 H32B 0.980
C32 H32C 0.980
C33 H33A 0.990
C33 H33B 0.990
C33 C34 1.517(7)
C34 H34A 0.990
C34 H34B 0.990
C34 C35 1.502(7)
C35 H35A 0.990
C35 H35B 0.990
C35 C36 1.494(9)
C36 H36A 0.980
C36 H36B 0.980
C36 H36C 0.980
C37 H37A 0.990
C37 H37B 0.990
C37 C38 1.520(6)
C38 H38A 0.990
C38 H38B 0.990
C38 C39 1.519(7)
C39 H39A 0.990
C39 H39B 0.990
C39 C40 1.485(7)
C40 H40A 0.980
C40 H40B 0.980
C40 H40C 0.980
N3 C41 1.522(6)
N3 C45 1.511(6)
N3 C49 1.518(5)
N3 C53 1.520(5)
C41 H41A 0.990
C41 H41B 0.990
C41 C42 1.512(6)
C42 H42A 0.990
C42 H42B 0.990
C42 C43 1.487(7)
C43 H43A 0.990
C43 H43B 0.990
C43 C44 1.514(7)
C44 H44A 0.980
C44 H44B 0.980
C44 H44C 0.980
C45 H45A 0.990
C45 H45B 0.990
C45 C46 1.512(6)
C46 H46A 0.990
C46 H46B 0.990
C46 C47 1.512(7)
C47 H47A 0.990
C47 H47B 0.990
C47 C48 1.499(7)
C48 H48A 0.980
C48 H48B 0.980
C48 H48C 0.980
C49 H49A 0.990
C49 H49B 0.990
C49 C50 1.512(7)
C50 H50A 0.990
C50 H50B 0.990
C50 C51 1.524(6)
C51 H51A 0.990
C51 H51B 0.990
C51 C52 1.519(7)
C52 H52A 0.980
C52 H52B 0.980
C52 H52C 0.980
C53 H53A 0.990
C53 H53B 0.990
C53 C54 1.514(7)
C54 H54A 0.990
C54 H54B 0.990
C54 C55 1.503(6)
C55 H55A 0.990
C55 H55B 0.990
C55 C56 1.504(7)
C56 H56A 0.980
C56 H56B 0.980
C56 H56C 0.980
N4 C57 1.520(6)
N4 C61 1.525(6)
N4 C65 1.518(6)
N4 C69 1.519(6)
C57 H57A 0.990
C57 H57B 0.990
C57 C58 1.519(7)
C58 H58A 0.990
C58 H58B 0.990
C58 H58C 0.990
C58 H58D 0.990
C58 C59X 1.552(12)
C58 C59Y 1.539(10)
C59X H59A 0.990
C59X H59B 0.990
C59X C60X 1.494(13)
C60X H60A 0.980
C60X H60B 0.980
C60X H60C 0.980
C59Y H59C 0.990
C59Y H59D 0.990
C59Y C60Y 1.488(11)
C60Y H60D 0.980
C60Y H60E 0.980
C60Y H60F 0.980
C61 H61A 0.990
C61 H61B 0.990
C61 C62 1.514(7)
C62 H62A 0.990
C62 H62B 0.990
C62 C63 1.507(7)
C63 H63A 0.990
C63 H63B 0.990
C63 C64 1.504(7)
C64 H64A 0.980
C64 H64B 0.980
C64 H64C 0.980
C65 H65A 0.990
C65 H65B 0.990
C65 C66 1.513(7)
C66 H66A 0.990
C66 H66B 0.990
C66 C67 1.513(7)
C67 H67A 0.990
C67 H67B 0.990
C67 C68 1.512(8)
C68 H68A 0.980
C68 H68B 0.980
C68 H68C 0.980
C69 H69A 0.990
C69 H69B 0.990
C69 C70 1.506(7)
C70 H70A 0.990
C70 H70B 0.990
C70 C71 1.497(7)
C71 H71A 0.990
C71 H71B 0.990
C71 C72 1.501(7)
C72 H72A 0.980
C72 H72B 0.980
C72 H72C 0.980
N5 C73 1.507(7)
N5 C77 1.530(6)
N5 C81 1.519(7)
N5 C85 1.524(6)
C73 H73A 0.990
C73 H73B 0.990
C73 H73C 0.990
C73 H73D 0.990
C73 C74X 1.493(11)
C73 C74Y 1.563(10)
C74X H74A 0.990
C74X H74B 0.990
C74X C75X 1.514(12)
C75X H75A 0.990
C75X H75B 0.990
C75X C76X 1.509(13)
C76X H76A 0.980
C76X H76B 0.980
C76X H76C 0.980
C74Y H74C 0.990
C74Y H74D 0.990
C74Y C75Y 1.509(12)
C75Y H75C 0.990
C75Y H75D 0.990
C75Y C76Y 1.507(12)
C76Y H76D 0.980
C76Y H76E 0.980
C76Y H76F 0.980
C77 H77A 0.990
C77 H77B 0.990
C77 C78 1.510(7)
C78 H78A 0.990
C78 H78B 0.990
C78 H78C 0.990
C78 H78D 0.990
C78 C79X 1.550(9)
C78 C79Y 1.503(11)
C79X H79A 0.990
C79X H79B 0.990
C79X C80 1.422(9)
C79Y H79C 0.990
C79Y H79D 0.990
C79Y C80 1.469(12)
C80 H80A 0.980
C80 H80B 0.980
C80 H80C 0.980
C80 H80D 0.980
C80 H80E 0.980
C80 H80F 0.980
C81 H81A 0.990
C81 H81B 0.990
C81 C82 1.513(8)
C82 H82A 0.990
C82 H82B 0.990
C82 C83 1.523(7)
C83 H83A 0.990
C83 H83B 0.990
C83 C84 1.503(8)
C84 H84A 0.980
C84 H84B 0.980
C84 H84C 0.980
C85 H85A 0.990
C85 H85B 0.990
C85 C86 1.511(7)
C86 H86A 0.990
C86 H86B 0.990
C86 C87 1.522(7)
C87 H87A 0.990
C87 H87B 0.990
C87 C88 1.490(7)
C88 H88A 0.980
C88 H88B 0.980
C88 H88C 0.980
N6 C89 1.510(6)
N6 C93 1.539(6)
N6 C97 1.516(6)
N6 C101 1.527(6)
C89 H89A 0.990
C89 H89B 0.990
C89 C90 1.515(7)
C90 H90A 0.990
C90 H90B 0.990
C90 C91 1.521(8)
C91 H91A 0.990
C91 H91B 0.990
C91 C92 1.489(8)
C92 H92A 0.980
C92 H92B 0.980
C92 H92C 0.980
C93 H93A 0.990
C93 H93B 0.990
C93 C94 1.519(7)
C94 H94A 0.990
C94 H94B 0.990
C94 C95 1.502(7)
C95 H95A 0.990
C95 H95B 0.990
C95 C96 1.517(8)
C96 H96A 0.980
C96 H96B 0.980
C96 H96C 0.980
C97 H97A 0.990
C97 H97B 0.990
C97 C98 1.504(7)
C98 H98A 0.990
C98 H98B 0.990
C98 C99 1.517(7)
C99 H99A 0.990
C99 H99B 0.990
C99 C100 1.501(8)
C100 H10C 0.980
C100 H10D 0.980
C100 H10E 0.980
C101 H10F 0.990
C101 H10G 0.990
C101 C102 1.521(7)
C102 H10H 0.990
C102 H10I 0.990
C102 C103 1.517(7)
C103 H10J 0.990
C103 H10K 0.990
C103 C104 1.508(7)
C104 H10L 0.980
C104 H10M 0.980
C104 H10N 0.980
N7 C105 1.126(10)
C105 C106 1.451(11)
